data_7037986
loop_
_publ_author_name
'Maria, Leonor'
'Soares, Marina'
'Santos, Isabel C.'
'Sousa, V\^ania R'
'Mora, Elsa'
'Mar\,calo, Joaquim'
'Luzyanin, Konstantin V.'

_publ_section_title
;
 A novel samarium(ii) complex bearing a dianionic bis(phenolate) cyclam
 ligand: synthesis, structure and electron-transfer reactions.
;
_journal_issue 9
_journal_name_full 'Dalton transactions (Cambridge, England : 2003)'
_journal_page_first 3778
_journal_page_last 3790
_journal_paper_doi 10.1039/c5dt04647e
_journal_volume 45
_journal_year 2016
_chemical_formula_moiety 'C45.66 H74.98 N6 O2 Sm, C42 H70 N4 O2 Sm, 2(C24 H20 B), C2 H3 N'
_chemical_formula_sum 'C138 H189 B2 N11 O4 Sm2'
_chemical_formula_weight 2388.32
_chemical_name_systematic
;
 ?
;
_space_group_IT_number 14
_symmetry_cell_setting monoclinic
_symmetry_space_group_name_Hall '-P 2ybc'
_symmetry_space_group_name_H-M 'P 1 21/c 1'
_atom_sites_solution_hydrogens geom
_atom_sites_solution_primary direct
_atom_sites_solution_secondary difmap
_audit_creation_method SHELXL-97
_audit_update_record
;
2015-11-24 deposited with the CCDC.
2016-01-14 downloaded from the CCDC.
;
_cell_angle_alpha 90.00
_cell_angle_beta 100.4420(10)
_cell_angle_gamma 90.00
_cell_formula_units_Z 4
_cell_length_a 40.1363(7)
_cell_length_b 18.3016(3)
_cell_length_c 17.6719(3)
_cell_measurement_reflns_used 9940
_cell_measurement_temperature 150(2)
_cell_measurement_theta_max 24.30
_cell_measurement_theta_min 2.31
_cell_volume 12766.1(4)
_computing_cell_refinement 'Bruker SMART, (Bruker, 2004)'
_computing_data_collection 'Bruker SMART, (Bruker, 2004)'
_computing_data_reduction 'Bruker SAINT, (Bruker, 2004)'
_computing_molecular_graphics ORTEP3(Farrugia,1997)
_computing_publication_material 'WinGX (Farrugia, 2012)'
_computing_structure_refinement 'SHELXL-97 (Sheldrick, 2008)'
_computing_structure_solution 'SIR97 (Altomare, 1999)'
_diffrn_ambient_temperature 150(2)
_diffrn_measured_fraction_theta_full 0.998
_diffrn_measured_fraction_theta_max 0.998
_diffrn_measurement_device_type 'Bruker APEX-II CCD'
_diffrn_measurement_method '\f and \w scans'
_diffrn_radiation_monochromator graphite
_diffrn_radiation_source 'fine-focus sealed tube'
_diffrn_radiation_type MoK\a
_diffrn_radiation_wavelength 0.71073
_diffrn_reflns_av_R_equivalents 0.0906
_diffrn_reflns_av_sigmaI/netI 0.0903
_diffrn_reflns_limit_h_max 48
_diffrn_reflns_limit_h_min -48
_diffrn_reflns_limit_k_max 22
_diffrn_reflns_limit_k_min -22
_diffrn_reflns_limit_l_max 21
_diffrn_reflns_limit_l_min -21
_diffrn_reflns_number 98512
_diffrn_reflns_theta_full 25.68
_diffrn_reflns_theta_max 25.68
_diffrn_reflns_theta_min 2.95
_exptl_absorpt_coefficient_mu 0.967
_exptl_absorpt_correction_T_max 0.9623
_exptl_absorpt_correction_T_min 0.7940
_exptl_absorpt_correction_type multi-scan
_exptl_absorpt_process_details '(SADABS; Sheldrick, 2004)'
_exptl_crystal_colour colourless
_exptl_crystal_density_diffrn 1.243
_exptl_crystal_density_method 'not measured'
_exptl_crystal_description plate
_exptl_crystal_F_000 5040
_exptl_crystal_size_max 0.25
_exptl_crystal_size_mid 0.18
_exptl_crystal_size_min 0.04
_refine_diff_density_max 1.581
_refine_diff_density_min -1.285
_refine_diff_density_rms 0.102
_refine_ls_extinction_method none
_refine_ls_goodness_of_fit_ref 1.026
_refine_ls_hydrogen_treatment constr
_refine_ls_matrix_type full
_refine_ls_number_parameters 1476
_refine_ls_number_reflns 24192
_refine_ls_number_restraints 9
_refine_ls_restrained_S_all 1.033
_refine_ls_R_factor_all 0.0958
_refine_ls_R_factor_gt 0.0525
_refine_ls_shift/su_max 0.008
_refine_ls_shift/su_mean 0.001
_refine_ls_structure_factor_coef Fsqd
_refine_ls_weighting_details 'calc w=1/[\s^2^(Fo^2^)+(0.0456P)^2^+4.4107P] where P=(Fo^2^+2Fc^2^)/3'
_refine_ls_weighting_scheme calc
_refine_ls_wR_factor_gt 0.1037
_refine_ls_wR_factor_ref 0.1137
_reflns_number_gt 16240
_reflns_number_total 24192
_reflns_threshold_expression >2sigma(I)
_cod_data_source_file c5dt04647e2.cif
_cod_data_source_block complex2
_cod_depositor_comments 'Adding full bibliography for 7037985--7037989.cif.'
_cod_original_sg_symbol_H-M P21/c
_cod_database_code 7037986

loop_
_symmetry_equiv_pos_as_xyz
'x, y, z'
'-x, y+1/2, -z+1/2'
'-x, -y, -z'
'x, -y-1/2, z-1/2'

loop_
_atom_site_label
_atom_site_type_symbol
_atom_site_fract_x
_atom_site_fract_y
_atom_site_fract_z
_atom_site_U_iso_or_equiv
_atom_site_adp_type
_atom_site_occupancy
_atom_site_symmetry_multiplicity
_atom_site_calc_flag
_atom_site_refinement_flags
_atom_site_disorder_assembly
_atom_site_disorder_group
Sm1 Sm 0.116425(6) 0.521023(13) 0.526758(13) 0.01632(7) Uani 1 1 d . D .
Sm2 Sm 0.358614(6) 1.030073(13) 0.613742(13) 0.01681(7) Uani 1 1 d . . .
O1 O 0.07587(8) 0.45247(17) 0.46785(18) 0.0246(8) Uani 1 1 d . . .
O2 O 0.09709(9) 0.62305(17) 0.47776(18) 0.0300(9) Uani 1 1 d . D .
O3 O 0.40050(8) 0.95066(17) 0.62578(17) 0.0205(7) Uani 1 1 d . . .
O4 O 0.37278(8) 1.13287(17) 0.56647(17) 0.0257(8) Uani 1 1 d . . .
N1 N 0.13308(10) 0.3882(2) 0.5756(2) 0.0234(9) Uani 1 1 d . . .
N2 N 0.16202(9) 0.4754(2) 0.4589(2) 0.0211(9) Uani 1 1 d . . .
N3 N 0.16448(10) 0.6152(2) 0.5878(2) 0.0219(9) Uani 1 1 d . D .
N4 N 0.11543(10) 0.5401(2) 0.6690(2) 0.0247(10) Uani 1 1 d . . .
N5 N 0.33390(10) 0.8939(2) 0.5914(2) 0.0218(9) Uani 1 1 d . . .
N6 N 0.29732(10) 1.0320(2) 0.5290(2) 0.0261(10) Uani 1 1 d . . .
N7 N 0.33010(10) 1.1380(2) 0.6789(2) 0.0228(9) Uani 1 1 d . . .
N8 N 0.35030(10) 0.9937(2) 0.7567(2) 0.0250(10) Uani 1 1 d . . .
N9 N 0.37034(12) 1.0028(2) 0.4715(2) 0.0295(10) Uani 1 1 d . . .
N10 N 0.41355(15) 1.0881(3) 0.7124(3) 0.0621(16) Uani 1 1 d . . .
N11 N 0.45631(17) 0.8768(3) 0.2548(4) 0.0765(19) Uani 1 1 d . . .
C1 C 0.15623(12) 0.3560(3) 0.5258(3) 0.0253(12) Uani 1 1 d . . .
H1A H 0.1798 0.3570 0.5547 0.030 Uiso 1 1 calc R . .
H1B H 0.1499 0.3043 0.5149 0.030 Uiso 1 1 calc R . .
C2 C 0.15483(14) 0.3960(3) 0.4508(3) 0.0349(13) Uani 1 1 d . . .
H2A H 0.1714 0.3735 0.4226 0.042 Uiso 1 1 calc R . .
H2B H 0.1320 0.3893 0.4192 0.042 Uiso 1 1 calc R . .
C3 C 0.19847(13) 0.4852(3) 0.4941(3) 0.0408(14) Uani 1 1 d . . .
H3A H 0.2124 0.4676 0.4570 0.049 Uiso 1 1 calc R . .
H3B H 0.2036 0.4537 0.5403 0.049 Uiso 1 1 calc R . .
C4 C 0.20934(13) 0.5626(3) 0.5174(3) 0.0307(12) Uani 1 1 d . . .
H4A H 0.1993 0.5961 0.4755 0.037 Uiso 1 1 calc R . .
H4B H 0.2343 0.5658 0.5225 0.037 Uiso 1 1 calc R . .
C5 C 0.19964(12) 0.5891(3) 0.5917(3) 0.0292(12) Uani 1 1 d . . .
H5A H 0.2036 0.5486 0.6295 0.035 Uiso 1 1 calc R . .
H5B H 0.2152 0.6293 0.6120 0.035 Uiso 1 1 calc R . .
C6 C 0.16054(13) 0.6339(3) 0.6685(3) 0.0288(12) Uani 1 1 d . . .
H6A H 0.1441 0.6745 0.6664 0.035 Uiso 1 1 calc R A 1
H6B H 0.1826 0.6518 0.6970 0.035 Uiso 1 1 calc RD A 1
C9 C 0.13173(13) 0.4122(3) 0.7173(3) 0.0305(13) Uani 1 1 d . . .
H9A H 0.1489 0.4250 0.7630 0.037 Uiso 1 1 calc R B 1
H9B H 0.1196 0.3687 0.7318 0.037 Uiso 1 1 calc R B 1
C10 C 0.15170(13) 0.3859(3) 0.6563(3) 0.0306(13) Uani 1 1 d . D .
H10A H 0.1723 0.4162 0.6600 0.037 Uiso 1 1 calc R . .
H10B H 0.1591 0.3350 0.6686 0.037 Uiso 1 1 calc R . .
C11 C 0.15515(16) 0.5080(4) 0.3812(3) 0.0512(17) Uani 1 1 d . . .
H11A H 0.1688 0.4832 0.3483 0.077 Uiso 1 1 calc R . .
H11B H 0.1610 0.5601 0.3847 0.077 Uiso 1 1 calc R . .
H11C H 0.1311 0.5026 0.3592 0.077 Uiso 1 1 calc R . .
C13 C 0.10164(13) 0.3436(3) 0.5709(3) 0.0286(12) Uani 1 1 d . . .
H13A H 0.0861 0.3696 0.5993 0.034 Uiso 1 1 calc R . .
H13B H 0.1078 0.2967 0.5978 0.034 Uiso 1 1 calc R . .
C14 C 0.08270(12) 0.3269(3) 0.4915(3) 0.0243(11) Uani 1 1 d . . .
C15 C 0.07820(13) 0.2541(3) 0.4688(3) 0.0343(13) Uani 1 1 d . . .
H15 H 0.0881 0.2165 0.5025 0.041 Uiso 1 1 calc R . .
C16 C 0.05932(14) 0.2357(3) 0.3970(3) 0.0358(14) Uani 1 1 d . E .
C17 C 0.04522(13) 0.2932(3) 0.3508(3) 0.0332(13) Uani 1 1 d . . .
H17 H 0.0319 0.2815 0.3022 0.040 Uiso 1 1 calc R . .
C18 C 0.04912(13) 0.3672(3) 0.3705(3) 0.0296(12) Uani 1 1 d . . .
C19 C 0.06891(12) 0.3834(3) 0.4432(3) 0.0257(12) Uani 1 1 d . . .
C24 C 0.03248(14) 0.4275(3) 0.3165(3) 0.0341(13) Uani 1 1 d . . .
C25 C 0.00848(14) 0.4714(3) 0.3568(3) 0.0458(16) Uani 1 1 d . . .
H25A H -0.0096 0.4394 0.3681 0.069 Uiso 1 1 calc R . .
H25B H -0.0015 0.5113 0.3232 0.069 Uiso 1 1 calc R . .
H25C H 0.0211 0.4917 0.4049 0.069 Uiso 1 1 calc R . .
C26 C 0.05940(15) 0.4807(3) 0.2943(3) 0.0456(15) Uani 1 1 d . . .
H26A H 0.0707 0.5067 0.3403 0.068 Uiso 1 1 calc R . .
H26B H 0.0482 0.5160 0.2563 0.068 Uiso 1 1 calc R . .
H26C H 0.0762 0.4528 0.2723 0.068 Uiso 1 1 calc R . .
C27 C 0.0118(2) 0.3974(4) 0.2408(4) 0.079(3) Uani 1 1 d . . .
H27A H 0.0259 0.3641 0.2169 0.119 Uiso 1 1 calc R . .
H27B H 0.0043 0.4380 0.2057 0.119 Uiso 1 1 calc R . .
H27C H -0.0080 0.3710 0.2518 0.119 Uiso 1 1 calc R . .
C28 C 0.15981(12) 0.6835(3) 0.5401(3) 0.0244(11) Uani 1 1 d . . .
H28A H 0.1614 0.6705 0.4865 0.029 Uiso 1 1 calc R D .
H28B H 0.1788 0.7171 0.5594 0.029 Uiso 1 1 calc R . .
C29 C 0.12696(12) 0.7239(3) 0.5392(3) 0.0236(11) Uani 1 1 d . D .
C30 C 0.12714(13) 0.7931(3) 0.5709(3) 0.0245(11) Uani 1 1 d . . .
H30 H 0.1478 0.8127 0.5980 0.029 Uiso 1 1 calc R D .
C31 C 0.09750(13) 0.8348(3) 0.5637(3) 0.0249(12) Uani 1 1 d . D .
C32 C 0.06818(13) 0.8044(3) 0.5229(3) 0.0248(11) Uani 1 1 d . . .
H32 H 0.0481 0.8328 0.5165 0.030 Uiso 1 1 calc R D .
C33 C 0.06619(12) 0.7345(3) 0.4903(3) 0.0233(11) Uani 1 1 d . D .
C34 C 0.09611(13) 0.6931(3) 0.5014(3) 0.0239(11) Uani 1 1 d . . .
C35 C 0.09899(13) 0.9123(3) 0.5970(3) 0.0303(12) Uani 1 1 d . . .
C36 C 0.12003(15) 0.9606(3) 0.5527(3) 0.0403(15) Uani 1 1 d . D .
H36A H 0.1196 1.0111 0.5709 0.061 Uiso 1 1 calc R . .
H36B H 0.1105 0.9586 0.4977 0.061 Uiso 1 1 calc R . .
H36C H 0.1435 0.9429 0.5613 0.061 Uiso 1 1 calc R . .
C37 C 0.11581(16) 0.9121(3) 0.6816(3) 0.0461(16) Uani 1 1 d . D .
H37A H 0.1031 0.8799 0.7105 0.069 Uiso 1 1 calc R . .
H37B H 0.1160 0.9618 0.7022 0.069 Uiso 1 1 calc R . .
H37C H 0.1391 0.8943 0.6865 0.069 Uiso 1 1 calc R . .
C38 C 0.06376(14) 0.9467(3) 0.5905(3) 0.0430(15) Uani 1 1 d . D .
H38A H 0.0495 0.9153 0.6163 0.065 Uiso 1 1 calc R . .
H38B H 0.0534 0.9518 0.5361 0.065 Uiso 1 1 calc R . .
H38C H 0.0658 0.9949 0.6149 0.065 Uiso 1 1 calc R . .
C39 C 0.03314(14) 0.7050(3) 0.4429(3) 0.0330(13) Uani 1 1 d . . .
C40 C 0.00441(14) 0.7621(3) 0.4329(3) 0.0468(16) Uani 1 1 d . D .
H40A H -0.0019 0.7722 0.4829 0.070 Uiso 1 1 calc R . .
H40B H -0.0153 0.7430 0.3975 0.070 Uiso 1 1 calc R . .
H40C H 0.0121 0.8073 0.4118 0.070 Uiso 1 1 calc R . .
C41 C 0.03880(15) 0.6821(3) 0.3626(3) 0.0463(16) Uani 1 1 d . D .
H41A H 0.0453 0.7249 0.3353 0.069 Uiso 1 1 calc R . .
H41B H 0.0178 0.6612 0.3336 0.069 Uiso 1 1 calc R . .
H41C H 0.0569 0.6455 0.3677 0.069 Uiso 1 1 calc R . .
C42 C 0.02067(14) 0.6398(3) 0.4848(4) 0.0479(16) Uani 1 1 d . D .
H42A H 0.0372 0.6000 0.4884 0.072 Uiso 1 1 calc R . .
H42B H -0.0012 0.6231 0.4561 0.072 Uiso 1 1 calc R . .
H42C H 0.0181 0.6547 0.5367 0.072 Uiso 1 1 calc R . .
C43 C 0.29657(12) 0.8974(3) 0.5596(3) 0.0308(13) Uani 1 1 d . . .
H43A H 0.2841 0.9080 0.6018 0.037 Uiso 1 1 calc R . .
H43B H 0.2888 0.8493 0.5373 0.037 Uiso 1 1 calc R . .
C44 C 0.28874(13) 0.9558(3) 0.4982(3) 0.0357(14) Uani 1 1 d . . .
H44A H 0.3017 0.9455 0.4568 0.043 Uiso 1 1 calc R . .
H44B H 0.2643 0.9538 0.4754 0.043 Uiso 1 1 calc R . .
C45 C 0.27176(13) 1.0540(3) 0.5744(3) 0.0348(14) Uani 1 1 d . . .
H45A H 0.2755 1.0249 0.6224 0.042 Uiso 1 1 calc R . .
H45B H 0.2492 1.0403 0.5451 0.042 Uiso 1 1 calc R . .
C46 C 0.27057(13) 1.1332(3) 0.5959(3) 0.0373(14) Uani 1 1 d . . .
H46A H 0.2564 1.1369 0.6361 0.045 Uiso 1 1 calc R . .
H46B H 0.2584 1.1595 0.5502 0.045 Uiso 1 1 calc R . .
C47 C 0.30300(13) 1.1751(3) 0.6248(3) 0.0304(13) Uani 1 1 d . . .
H47A H 0.3126 1.1904 0.5794 0.036 Uiso 1 1 calc R . .
H47B H 0.2969 1.2202 0.6501 0.036 Uiso 1 1 calc R . .
C48 C 0.31764(13) 1.1129(3) 0.7487(3) 0.0309(13) Uani 1 1 d . . .
H48A H 0.2960 1.0864 0.7331 0.037 Uiso 1 1 calc R . .
H48B H 0.3134 1.1557 0.7797 0.037 Uiso 1 1 calc R . .
C49 C 0.34315(14) 1.0630(3) 0.7971(3) 0.0324(13) Uani 1 1 d . . .
H49A H 0.3647 1.0900 0.8127 0.039 Uiso 1 1 calc R . .
H49B H 0.3346 1.0499 0.8445 0.039 Uiso 1 1 calc R . .
C50 C 0.31978(13) 0.9469(3) 0.7502(3) 0.0317(13) Uani 1 1 d . . .
H50A H 0.3017 0.9690 0.7114 0.038 Uiso 1 1 calc R . .
H50B H 0.3120 0.9480 0.8002 0.038 Uiso 1 1 calc R . .
C51 C 0.32372(13) 0.8677(3) 0.7284(3) 0.0311(13) Uani 1 1 d . . .
H51A H 0.3007 0.8462 0.7167 0.037 Uiso 1 1 calc R . .
H51B H 0.3360 0.8424 0.7747 0.037 Uiso 1 1 calc R . .
C52 C 0.34151(13) 0.8485(3) 0.6619(3) 0.0249(12) Uani 1 1 d . . .
H52A H 0.3662 0.8507 0.6812 0.030 Uiso 1 1 calc R . .
H52B H 0.3359 0.7972 0.6471 0.030 Uiso 1 1 calc R . .
C53 C 0.29498(13) 1.0801(3) 0.4600(3) 0.0324(13) Uani 1 1 d . . .
H53A H 0.2714 1.0828 0.4335 0.049 Uiso 1 1 calc R . .
H53B H 0.3090 1.0599 0.4251 0.049 Uiso 1 1 calc R . .
H53C H 0.3030 1.1292 0.4762 0.049 Uiso 1 1 calc R . .
C54 C 0.37983(13) 0.9581(3) 0.8063(3) 0.0332(13) Uani 1 1 d . . .
H54A H 0.3735 0.9430 0.8549 0.050 Uiso 1 1 calc R . .
H54B H 0.3987 0.9927 0.8167 0.050 Uiso 1 1 calc R . .
H54C H 0.3867 0.9151 0.7798 0.050 Uiso 1 1 calc R . .
C55 C 0.34983(12) 0.8560(3) 0.5327(3) 0.0256(12) Uani 1 1 d . . .
H55A H 0.3440 0.8837 0.4840 0.031 Uiso 1 1 calc R . .
H55B H 0.3391 0.8073 0.5237 0.031 Uiso 1 1 calc R . .
C56 C 0.38768(12) 0.8447(2) 0.5483(3) 0.0222(11) Uani 1 1 d . . .
C57 C 0.39915(13) 0.7846(3) 0.5110(3) 0.0272(12) Uani 1 1 d . . .
H57 H 0.3830 0.7525 0.4823 0.033 Uiso 1 1 calc R . .
C58 C 0.43331(14) 0.7704(3) 0.5148(3) 0.0336(13) Uani 1 1 d . C .
C59 C 0.45623(14) 0.8176(3) 0.5599(3) 0.0327(13) Uani 1 1 d . . .
H59 H 0.4798 0.8082 0.5637 0.039 Uiso 1 1 calc R . .
C60 C 0.44657(12) 0.8770(3) 0.5992(3) 0.0250(11) Uani 1 1 d . . .
C61 C 0.41134(12) 0.8921(2) 0.5924(2) 0.0178(10) Uani 1 1 d . . .
C62 C 0.47302(12) 0.9279(3) 0.6462(3) 0.0291(12) Uani 1 1 d . . .
C63 C 0.50939(13) 0.9010(4) 0.6478(4) 0.0524(18) Uani 1 1 d . . .
H63A H 0.5143 0.9011 0.5954 0.079 Uiso 1 1 calc R . .
H63B H 0.5118 0.8512 0.6685 0.079 Uiso 1 1 calc R . .
H63C H 0.5253 0.9334 0.6804 0.079 Uiso 1 1 calc R . .
C64 C 0.46773(14) 0.9317(3) 0.7302(3) 0.0419(15) Uani 1 1 d . . .
H64A H 0.4838 0.9666 0.7588 0.063 Uiso 1 1 calc R . .
H64B H 0.4715 0.8833 0.7539 0.063 Uiso 1 1 calc R . .
H64C H 0.4445 0.9476 0.7315 0.063 Uiso 1 1 calc R . .
C65 C 0.47074(14) 1.0043(3) 0.6096(3) 0.0380(14) Uani 1 1 d . . .
H65A H 0.4750 1.0008 0.5568 0.057 Uiso 1 1 calc R . .
H65B H 0.4877 1.0364 0.6398 0.057 Uiso 1 1 calc R . .
H65C H 0.4481 1.0245 0.6088 0.057 Uiso 1 1 calc R . .
C66 C 0.44515(17) 0.7068(3) 0.4695(4) 0.0552(19) Uani 1 1 d D . .
C70 C 0.35619(14) 1.1951(3) 0.7058(3) 0.0336(14) Uani 1 1 d . . .
H70A H 0.3753 1.1711 0.7401 0.040 Uiso 1 1 calc R . .
H70B H 0.3462 1.2307 0.7374 0.040 Uiso 1 1 calc R . .
C71 C 0.37051(12) 1.2374(3) 0.6454(3) 0.0236(11) Uani 1 1 d . . .
C72 C 0.37732(12) 1.3108(3) 0.6602(3) 0.0265(12) Uani 1 1 d . . .
H72 H 0.3712 1.3320 0.7048 0.032 Uiso 1 1 calc R . .
C73 C 0.39248(12) 1.3537(3) 0.6130(3) 0.0240(11) Uani 1 1 d . . .
C74 C 0.39972(12) 1.3214(3) 0.5466(3) 0.0237(11) Uani 1 1 d . . .
H74 H 0.4095 1.3508 0.5121 0.028 Uiso 1 1 calc R . .
C75 C 0.39330(12) 1.2479(3) 0.5283(2) 0.0210(11) Uani 1 1 d . . .
C76 C 0.37869(12) 1.2042(3) 0.5797(3) 0.0228(11) Uani 1 1 d . . .
C77 C 0.40146(12) 1.2157(3) 0.4534(3) 0.0246(11) Uani 1 1 d . . .
C78 C 0.41687(14) 1.2724(3) 0.4049(3) 0.0386(14) Uani 1 1 d . . .
H78A H 0.4014 1.3140 0.3935 0.058 Uiso 1 1 calc R . .
H78B H 0.4203 1.2498 0.3566 0.058 Uiso 1 1 calc R . .
H78C H 0.4387 1.2893 0.4338 0.058 Uiso 1 1 calc R . .
C79 C 0.42762(13) 1.1538(3) 0.4724(3) 0.0348(13) Uani 1 1 d . . .
H79A H 0.4492 1.1741 0.4991 0.052 Uiso 1 1 calc R . .
H79B H 0.4310 1.1301 0.4247 0.052 Uiso 1 1 calc R . .
H79C H 0.4193 1.1178 0.5057 0.052 Uiso 1 1 calc R . .
C80 C 0.36897(13) 1.1869(3) 0.4035(3) 0.0311(13) Uani 1 1 d . . .
H80A H 0.3594 1.1480 0.4311 0.047 Uiso 1 1 calc R . .
H80B H 0.3742 1.1673 0.3553 0.047 Uiso 1 1 calc R . .
H80C H 0.3526 1.2268 0.3920 0.047 Uiso 1 1 calc R . .
C81 C 0.40139(13) 1.4341(3) 0.6299(3) 0.0310(13) Uani 1 1 d . . .
C82 C 0.3833(2) 1.4822(3) 0.5658(4) 0.082(3) Uani 1 1 d . . .
H82A H 0.3588 1.4767 0.5617 0.122 Uiso 1 1 calc R . .
H82B H 0.3899 1.4678 0.5171 0.122 Uiso 1 1 calc R . .
H82C H 0.3897 1.5333 0.5770 0.122 Uiso 1 1 calc R . .
C83 C 0.43943(16) 1.4447(4) 0.6345(4) 0.064(2) Uani 1 1 d . . .
H83A H 0.4456 1.4311 0.5852 0.096 Uiso 1 1 calc R . .
H83B H 0.4518 1.4139 0.6755 0.096 Uiso 1 1 calc R . .
H83C H 0.4453 1.4961 0.6457 0.096 Uiso 1 1 calc R . .
C84 C 0.3930(2) 1.4593(4) 0.7059(4) 0.093(3) Uani 1 1 d . . .
H84A H 0.4003 1.5101 0.7155 0.139 Uiso 1 1 calc R . .
H84B H 0.4047 1.4282 0.7475 0.139 Uiso 1 1 calc R . .
H84C H 0.3685 1.4560 0.7040 0.139 Uiso 1 1 calc R . .
C85 C 0.38994(15) 0.9812(3) 0.4381(3) 0.0322(13) Uani 1 1 d . . .
C86 C 0.41621(16) 0.9515(3) 0.3992(3) 0.0522(17) Uani 1 1 d . . .
H86A H 0.4255 0.9068 0.4254 0.078 Uiso 1 1 calc R . .
H86B H 0.4343 0.9876 0.4005 0.078 Uiso 1 1 calc R . .
H86C H 0.4063 0.9402 0.3456 0.078 Uiso 1 1 calc R . .
C103 C 0.21214(11) 0.1839(2) 0.3685(3) 0.0198(11) Uani 1 1 d . . .
C106 C 0.18553(12) 0.0780(3) 0.4581(3) 0.0321(13) Uani 1 1 d . . .
H106 H 0.1762 0.0427 0.4878 0.039 Uiso 1 1 calc R . .
C107 C 0.18817(13) 0.1497(3) 0.4816(3) 0.0321(13) Uani 1 1 d . . .
H107 H 0.1807 0.1642 0.5273 0.039 Uiso 1 1 calc R . .
C108 C 0.20196(12) 0.2012(3) 0.4378(3) 0.0247(11) Uani 1 1 d . . .
H108 H 0.2045 0.2501 0.4560 0.030 Uiso 1 1 calc R . .
C109 C 0.18813(12) 0.2868(2) 0.2676(2) 0.0201(11) Uani 1 1 d . . .
C113 C 0.15938(14) 0.3729(3) 0.1707(3) 0.0364(14) Uani 1 1 d . . .
H113 H 0.1609 0.4073 0.1312 0.044 Uiso 1 1 calc R . .
C112 C 0.12816(14) 0.3586(3) 0.1908(3) 0.0323(13) Uani 1 1 d . . .
H112 H 0.1082 0.3823 0.1651 0.039 Uiso 1 1 calc R . .
C94 C 0.29347(13) 0.4099(3) 0.4530(3) 0.0291(12) Uani 1 1 d . . .
H94 H 0.3090 0.4435 0.4813 0.035 Uiso 1 1 calc R . .
C95 C 0.29585(13) 0.3356(3) 0.4692(3) 0.0277(12) Uani 1 1 d . . .
H95 H 0.3130 0.3180 0.5092 0.033 Uiso 1 1 calc R . .
C96 C 0.27329(13) 0.2872(3) 0.4273(3) 0.0262(12) Uani 1 1 d . . .
H96 H 0.2752 0.2368 0.4405 0.031 Uiso 1 1 calc R . .
C91 C 0.24759(12) 0.3088(2) 0.3658(3) 0.0196(11) Uani 1 1 d . . .
C92 C 0.24605(12) 0.3840(3) 0.3526(3) 0.0252(12) Uani 1 1 d . . .
H92 H 0.2290 0.4022 0.3126 0.030 Uiso 1 1 calc R . .
C93 C 0.26818(13) 0.4337(3) 0.3950(3) 0.0289(12) Uani 1 1 d . . .
H93 H 0.2658 0.4844 0.3838 0.035 Uiso 1 1 calc R . .
C97 C 0.24531(12) 0.2099(2) 0.2535(3) 0.0190(10) Uani 1 1 d . . .
C98 C 0.27662(12) 0.1773(3) 0.2818(3) 0.0231(11) Uani 1 1 d . . .
H98 H 0.2861 0.1839 0.3347 0.028 Uiso 1 1 calc R . .
C99 C 0.29459(13) 0.1358(3) 0.2371(3) 0.0255(12) Uani 1 1 d . . .
H99 H 0.3155 0.1139 0.2597 0.031 Uiso 1 1 calc R . .
C100 C 0.28183(13) 0.1266(3) 0.1589(3) 0.0289(12) Uani 1 1 d . . .
H100 H 0.2937 0.0977 0.1278 0.035 Uiso 1 1 calc R . .
C101 C 0.25191(12) 0.1599(3) 0.1279(3) 0.0248(12) Uani 1 1 d . . .
H101 H 0.2433 0.1552 0.0744 0.030 Uiso 1 1 calc R . .
C102 C 0.23386(12) 0.2008(2) 0.1739(3) 0.0205(11) Uani 1 1 d . . .
H102 H 0.2132 0.2232 0.1506 0.025 Uiso 1 1 calc R . .
C111 C 0.12680(12) 0.3096(3) 0.2485(3) 0.0267(12) Uani 1 1 d . . .
H111 H 0.1057 0.2991 0.2631 0.032 Uiso 1 1 calc R . .
C110 C 0.15610(12) 0.2749(2) 0.2862(3) 0.0206(11) Uani 1 1 d . . .
H110 H 0.1542 0.2415 0.3264 0.025 Uiso 1 1 calc R . .
C105 C 0.19640(12) 0.0570(3) 0.3914(3) 0.0298(12) Uani 1 1 d . . .
H105 H 0.1951 0.0073 0.3754 0.036 Uiso 1 1 calc R . .
C104 C 0.20940(12) 0.1102(3) 0.3479(3) 0.0231(11) Uani 1 1 d . . .
H104 H 0.2167 0.0954 0.3020 0.028 Uiso 1 1 calc R . .
C124 C 0.30832(14) 0.6357(3) 0.5608(3) 0.0320(13) Uani 1 1 d . . .
H124 H 0.3219 0.6136 0.6045 0.038 Uiso 1 1 calc R . .
C123 C 0.28210(13) 0.6821(3) 0.5694(3) 0.0275(12) Uani 1 1 d . . .
H123 H 0.2778 0.6931 0.6193 0.033 Uiso 1 1 calc R . .
C122 C 0.26204(12) 0.7125(2) 0.5049(3) 0.0214(11) Uani 1 1 d . . .
H122 H 0.2437 0.7430 0.5122 0.026 Uiso 1 1 calc R . .
C115 C 0.20828(12) 0.7684(2) 0.3668(3) 0.0214(11) Uani 1 1 d . . .
C120 C 0.20456(13) 0.8303(3) 0.4114(3) 0.0274(12) Uani 1 1 d . . .
H15B H 0.2244 0.8566 0.4337 0.033 Uiso 1 1 calc R . .
C121 C 0.26725(12) 0.7009(2) 0.4296(3) 0.0201(11) Uani 1 1 d . . .
C119 C 0.17364(15) 0.8552(3) 0.4248(3) 0.0331(13) Uani 1 1 d . . .
H14B H 0.1727 0.8972 0.4558 0.040 Uiso 1 1 calc R . .
C118 C 0.14386(14) 0.8189(3) 0.3930(3) 0.0324(13) Uani 1 1 d . . .
H118 H 0.1225 0.8359 0.4015 0.039 Uiso 1 1 calc R . .
C130 C 0.21768(12) 0.5841(3) 0.1557(3) 0.0279(12) Uani 1 1 d . . .
H130 H 0.2108 0.5515 0.1139 0.034 Uiso 1 1 calc R . .
C129 C 0.22189(13) 0.5593(3) 0.2308(3) 0.0316(13) Uani 1 1 d . . .
H129 H 0.2180 0.5094 0.2410 0.038 Uiso 1 1 calc R . .
C128 C 0.23189(13) 0.6078(3) 0.2914(3) 0.0282(12) Uani 1 1 d . . .
H128 H 0.2345 0.5899 0.3425 0.034 Uiso 1 1 calc R . .
C127 C 0.23837(12) 0.6821(2) 0.2802(3) 0.0202(11) Uani 1 1 d . . .
C133 C 0.26801(13) 0.8098(3) 0.3281(3) 0.0253(12) Uani 1 1 d . . .
C138 C 0.30348(14) 0.8065(3) 0.3348(3) 0.0315(13) Uani 1 1 d . . .
H138 H 0.3148 0.7638 0.3565 0.038 Uiso 1 1 calc R . .
C137 C 0.32263(15) 0.8619(3) 0.3114(3) 0.0399(15) Uani 1 1 d . . .
H137 H 0.3465 0.8567 0.3170 0.048 Uiso 1 1 calc R . .
C136 C 0.30700(16) 0.9248(3) 0.2798(3) 0.0428(16) Uani 1 1 d . . .
H136 H 0.3199 0.9633 0.2636 0.051 Uiso 1 1 calc R . .
C135 C 0.27235(16) 0.9310(3) 0.2723(3) 0.0414(15) Uani 1 1 d . . .
H135 H 0.2612 0.9739 0.2506 0.050 Uiso 1 1 calc R . .
C134 C 0.25363(14) 0.8743(3) 0.2963(3) 0.0351(14) Uani 1 1 d . . .
H134 H 0.2298 0.8801 0.2907 0.042 Uiso 1 1 calc R . .
C116 C 0.17758(13) 0.7338(3) 0.3359(3) 0.0263(12) Uani 1 1 d . . .
H116 H 0.1782 0.6918 0.3045 0.032 Uiso 1 1 calc R . .
C117 C 0.14635(13) 0.7582(3) 0.3491(3) 0.0328(13) Uani 1 1 d . . .
H117 H 0.1264 0.7323 0.3273 0.039 Uiso 1 1 calc R . .
C125 C 0.31453(14) 0.6218(3) 0.4878(3) 0.0346(13) Uani 1 1 d . . .
H125 H 0.3327 0.5907 0.4808 0.042 Uiso 1 1 calc R . .
C126 C 0.29408(14) 0.6536(3) 0.4249(3) 0.0307(13) Uani 1 1 d . . .
H126 H 0.2986 0.6424 0.3753 0.037 Uiso 1 1 calc R . .
C132 C 0.23340(11) 0.7046(2) 0.2031(2) 0.0187(10) Uani 1 1 d . . .
H132 H 0.2369 0.7544 0.1919 0.022 Uiso 1 1 calc R . .
C131 C 0.22352(12) 0.6562(3) 0.1425(3) 0.0259(12) Uani 1 1 d . . .
H131 H 0.2208 0.6736 0.0910 0.031 Uiso 1 1 calc R . .
C114 C 0.18851(13) 0.3372(3) 0.2081(3) 0.0291(12) Uani 1 1 d . . .
H114 H 0.2095 0.3476 0.1925 0.035 Uiso 1 1 calc R . .
C89 C 0.43466(19) 0.8402(4) 0.2269(4) 0.0560(18) Uani 1 1 d . . .
C90 C 0.4062(2) 0.7953(4) 0.1916(4) 0.092(3) Uani 1 1 d . . .
H90A H 0.3878 0.7999 0.2210 0.138 Uiso 1 1 calc R . .
H90B H 0.4134 0.7441 0.1915 0.138 Uiso 1 1 calc R . .
H90C H 0.3982 0.8116 0.1386 0.138 Uiso 1 1 calc R . .
B1 B 0.22326(13) 0.2482(3) 0.3133(3) 0.0186(12) Uani 1 1 d . . .
B2 B 0.24559(14) 0.7404(3) 0.3518(3) 0.0213(12) Uani 1 1 d . . .
C67 C 0.4805(3) 0.7034(6) 0.4726(7) 0.065(3) Uiso 0.660(8) 1 d P C 1
H67A H 0.4918 0.6931 0.5255 0.098 Uiso 0.660(8) 1 calc PR C 1
H67B H 0.4885 0.7503 0.4560 0.098 Uiso 0.660(8) 1 calc PR C 1
H67C H 0.4857 0.6645 0.4385 0.098 Uiso 0.660(8) 1 calc PR C 1
C68 C 0.4289(2) 0.6362(5) 0.4938(5) 0.046(3) Uiso 0.660(8) 1 d PD C 1
H68A H 0.4323 0.5964 0.4589 0.069 Uiso 0.660(8) 1 calc PR C 1
H68B H 0.4046 0.6440 0.4916 0.069 Uiso 0.660(8) 1 calc PR C 1
H68C H 0.4396 0.6232 0.5465 0.069 Uiso 0.660(8) 1 calc PR C 1
C69 C 0.4264(2) 0.7164(5) 0.3799(5) 0.056(3) Uiso 0.660(8) 1 d PD C 1
H69A H 0.4344 0.7613 0.3588 0.084 Uiso 0.660(8) 1 calc PR C 1
H69B H 0.4018 0.7194 0.3773 0.084 Uiso 0.660(8) 1 calc PR C 1
H69C H 0.4317 0.6744 0.3498 0.084 Uiso 0.660(8) 1 calc PR C 1
C67A C 0.4765(3) 0.7325(8) 0.4318(9) 0.028(4) Uiso 0.340(8) 1 d PD C 2
H67D H 0.4956 0.7452 0.4725 0.043 Uiso 0.340(8) 1 calc PR C 2
H67E H 0.4700 0.7753 0.3991 0.043 Uiso 0.340(8) 1 calc PR C 2
H67F H 0.4832 0.6927 0.4005 0.043 Uiso 0.340(8) 1 calc PR C 2
C68A C 0.4722(5) 0.6549(11) 0.5426(11) 0.063(7) Uiso 0.340(8) 1 d P C 2
H68D H 0.4795 0.6101 0.5200 0.095 Uiso 0.340(8) 1 calc PR C 2
H68E H 0.4597 0.6422 0.5836 0.095 Uiso 0.340(8) 1 calc PR C 2
H68F H 0.4921 0.6842 0.5641 0.095 Uiso 0.340(8) 1 calc PR C 2
C69A C 0.4246(5) 0.6582(11) 0.4364(12) 0.062(6) Uiso 0.340(8) 1 d P C 2
H69D H 0.4103 0.6793 0.3907 0.093 Uiso 0.340(8) 1 calc PR C 2
H69E H 0.4102 0.6410 0.4721 0.093 Uiso 0.340(8) 1 calc PR C 2
H69F H 0.4374 0.6169 0.4209 0.093 Uiso 0.340(8) 1 calc PR C 2
C7 C 0.1489(4) 0.5719(7) 0.7126(6) 0.029(4) Uani 0.380(7) 1 d P D 1
H7A H 0.1458 0.5893 0.7638 0.035 Uiso 0.380(7) 1 calc PR D 1
H7B H 0.1665 0.5332 0.7203 0.035 Uiso 0.380(7) 1 calc PR D 1
C8 C 0.1055(4) 0.4753(7) 0.7073(8) 0.031(4) Uani 0.380(7) 1 d P D 1
H8A H 0.0839 0.4569 0.6774 0.037 Uiso 0.380(7) 1 calc PR D 1
H8B H 0.1013 0.4897 0.7587 0.037 Uiso 0.380(7) 1 calc PR D 1
C12 C 0.0880(4) 0.5967(10) 0.6680(9) 0.048(5) Uani 0.380(7) 1 d P D 1
H12A H 0.0663 0.5767 0.6418 0.071 Uiso 0.380(7) 1 calc PR D 1
H12B H 0.0936 0.6403 0.6406 0.071 Uiso 0.380(7) 1 calc PR D 1
H12C H 0.0864 0.6098 0.7209 0.071 Uiso 0.380(7) 1 calc PR D 1
C7A C 0.1254(2) 0.6176(4) 0.6821(4) 0.029(2) Uani 0.620(7) 1 d PD D 2
H7A1 H 0.1240 0.6308 0.7358 0.035 Uiso 0.620(7) 1 calc PR D 2
H7A2 H 0.1090 0.6486 0.6476 0.035 Uiso 0.620(7) 1 calc PR D 2
C8A C 0.1348(2) 0.4949(5) 0.7312(4) 0.029(2) Uani 0.620(7) 1 d P D 2
H8A1 H 0.1269 0.5063 0.7798 0.035 Uiso 0.620(7) 1 calc PR D 2
H8A2 H 0.1590 0.5087 0.7381 0.035 Uiso 0.620(7) 1 calc PR D 2
C12A C 0.07834(19) 0.5309(5) 0.6687(5) 0.031(2) Uani 0.620(7) 1 d P D 2
H12D H 0.0723 0.4791 0.6622 0.047 Uiso 0.620(7) 1 calc PR D 2
H12E H 0.0654 0.5591 0.6262 0.047 Uiso 0.620(7) 1 calc PR D 2
H12F H 0.0731 0.5485 0.7176 0.047 Uiso 0.620(7) 1 calc PR D 2
C20 C 0.05474(17) 0.1551(3) 0.3715(4) 0.0537(18) Uani 1 1 d D . .
C21 C 0.0922(2) 0.1167(5) 0.3913(6) 0.031(3) Uiso 0.561(10) 1 d PD E 1
H21A H 0.0905 0.0656 0.3747 0.047 Uiso 0.561(10) 1 calc PR E 1
H21B H 0.1007 0.1190 0.4469 0.047 Uiso 0.561(10) 1 calc PR E 1
H21C H 0.1079 0.1427 0.3642 0.047 Uiso 0.561(10) 1 calc PR E 1
C22 C 0.0402(4) 0.1396(8) 0.2941(7) 0.075(4) Uiso 0.561(10) 1 d PD E 1
H22A H 0.0415 0.0869 0.2849 0.112 Uiso 0.561(10) 1 calc PR E 1
H22B H 0.0527 0.1659 0.2597 0.112 Uiso 0.561(10) 1 calc PR E 1
H22C H 0.0165 0.1551 0.2840 0.112 Uiso 0.561(10) 1 calc PR E 1
C23 C 0.0374(3) 0.1118(6) 0.4315(6) 0.056(4) Uiso 0.561(10) 1 d P E 1
H23A H 0.0138 0.1279 0.4272 0.083 Uiso 0.561(10) 1 calc PR E 1
H23B H 0.0497 0.1214 0.4837 0.083 Uiso 0.561(10) 1 calc PR E 1
H23C H 0.0379 0.0594 0.4207 0.083 Uiso 0.561(10) 1 calc PR E 1
C21A C 0.0773(6) 0.1007(13) 0.4131(14) 0.138(10) Uiso 0.439(10) 1 d PD E 2
H21D H 0.0726 0.0955 0.4653 0.207 Uiso 0.439(10) 1 calc PR E 2
H21E H 0.1009 0.1162 0.4156 0.207 Uiso 0.439(10) 1 calc PR E 2
H21F H 0.0737 0.0537 0.3863 0.207 Uiso 0.439(10) 1 calc PR E 2
C22A C 0.0550(4) 0.1565(8) 0.2780(7) 0.044(4) Uiso 0.439(10) 1 d PD E 2
H22D H 0.0533 0.1064 0.2580 0.066 Uiso 0.439(10) 1 calc PR E 2
H22E H 0.0762 0.1787 0.2688 0.066 Uiso 0.439(10) 1 calc PR E 2
H22F H 0.0357 0.1851 0.2517 0.066 Uiso 0.439(10) 1 calc PR E 2
C23A C 0.0146(4) 0.1405(8) 0.3607(9) 0.057(5) Uiso 0.439(10) 1 d P E 2
H23D H 0.0024 0.1790 0.3285 0.085 Uiso 0.439(10) 1 calc PR E 2
H23E H 0.0077 0.1406 0.4112 0.085 Uiso 0.439(10) 1 calc PR E 2
H23F H 0.0092 0.0930 0.3360 0.085 Uiso 0.439(10) 1 calc PR E 2
C87 C 0.4377(2) 1.1300(5) 0.7261(8) 0.144(5) Uani 1 1 d . . .
C88 C 0.4609(2) 1.1887(5) 0.7161(6) 0.140(5) Uani 1 1 d . . .
H88A H 0.4720 1.1776 0.6723 0.209 Uiso 1 1 calc R . .
H88B H 0.4782 1.1935 0.7628 0.209 Uiso 1 1 calc R . .
H88C H 0.4483 1.2347 0.7064 0.209 Uiso 1 1 calc R . .

loop_
_atom_site_aniso_label
_atom_site_aniso_U_11
_atom_site_aniso_U_22
_atom_site_aniso_U_33
_atom_site_aniso_U_23
_atom_site_aniso_U_13
_atom_site_aniso_U_12
Sm1 0.01620(13) 0.01665(13) 0.01613(12) -0.00067(10) 0.00296(9) -0.00111(11)
Sm2 0.01505(13) 0.01760(13) 0.01864(13) 0.00126(10) 0.00536(10) 0.00061(11)
O1 0.0247(19) 0.0178(18) 0.0285(19) 0.0013(14) -0.0025(15) -0.0030(15)
O2 0.037(2) 0.0181(19) 0.030(2) -0.0027(15) -0.0055(16) 0.0053(17)
O3 0.0157(17) 0.0218(18) 0.0239(17) -0.0039(14) 0.0029(14) -0.0013(14)
O4 0.036(2) 0.0191(18) 0.0261(19) -0.0032(14) 0.0178(16) -0.0068(16)
N1 0.021(2) 0.025(2) 0.024(2) 0.0033(18) 0.0026(18) -0.0024(19)
N2 0.019(2) 0.023(2) 0.022(2) -0.0003(18) 0.0057(16) -0.0047(19)
N3 0.019(2) 0.020(2) 0.027(2) -0.0037(17) 0.0045(18) -0.0037(18)
N4 0.017(2) 0.034(3) 0.023(2) 0.0038(18) 0.0025(17) 0.004(2)
N5 0.017(2) 0.020(2) 0.028(2) 0.0065(18) 0.0031(18) 0.0005(18)
N6 0.019(2) 0.025(2) 0.033(2) 0.0076(19) 0.0012(18) -0.001(2)
N7 0.020(2) 0.023(2) 0.030(2) 0.0052(18) 0.0159(18) 0.0028(19)
N8 0.021(2) 0.030(2) 0.026(2) 0.0049(18) 0.0094(18) 0.0046(19)
N9 0.036(3) 0.026(2) 0.024(2) 0.0015(19) 0.001(2) -0.002(2)
N10 0.066(4) 0.074(4) 0.045(3) -0.013(3) 0.010(3) 0.023(4)
N11 0.071(5) 0.056(4) 0.101(5) -0.001(4) 0.012(4) -0.014(4)
C1 0.023(3) 0.022(3) 0.031(3) 0.001(2) 0.006(2) 0.002(2)
C2 0.034(3) 0.028(3) 0.045(3) -0.007(3) 0.014(3) 0.002(3)
C3 0.028(3) 0.045(4) 0.052(4) -0.013(3) 0.014(3) 0.002(3)
C4 0.019(3) 0.028(3) 0.048(3) -0.009(3) 0.013(2) -0.004(2)
C5 0.023(3) 0.022(3) 0.042(3) -0.001(2) 0.003(2) 0.002(2)
C6 0.022(3) 0.032(3) 0.032(3) -0.010(2) 0.004(2) 0.001(2)
C9 0.039(3) 0.031(3) 0.020(3) 0.007(2) 0.002(2) 0.000(3)
C10 0.026(3) 0.033(3) 0.032(3) 0.008(2) 0.003(2) 0.001(3)
C11 0.058(4) 0.063(4) 0.035(3) 0.009(3) 0.017(3) 0.012(4)
C13 0.027(3) 0.026(3) 0.033(3) 0.006(2) 0.004(2) -0.008(2)
C14 0.023(3) 0.020(3) 0.029(3) -0.003(2) 0.004(2) -0.009(2)
C15 0.026(3) 0.025(3) 0.051(3) -0.001(3) 0.004(3) -0.005(3)
C16 0.033(3) 0.028(3) 0.048(4) -0.016(3) 0.011(3) -0.015(3)
C17 0.032(3) 0.039(3) 0.028(3) -0.012(3) 0.003(2) -0.013(3)
C18 0.025(3) 0.033(3) 0.030(3) -0.004(2) 0.002(2) -0.009(3)
C19 0.021(3) 0.025(3) 0.031(3) 0.002(2) 0.005(2) -0.005(2)
C24 0.033(3) 0.041(3) 0.023(3) -0.001(2) -0.008(2) -0.008(3)
C25 0.028(3) 0.047(4) 0.059(4) 0.021(3) -0.004(3) -0.002(3)
C26 0.054(4) 0.048(4) 0.036(3) 0.012(3) 0.011(3) -0.003(3)
C27 0.105(7) 0.071(5) 0.042(4) 0.001(4) -0.037(4) -0.025(5)
C28 0.023(3) 0.020(3) 0.032(3) -0.005(2) 0.010(2) -0.002(2)
C29 0.026(3) 0.020(3) 0.026(3) 0.004(2) 0.007(2) 0.000(2)
C30 0.029(3) 0.022(3) 0.022(3) -0.001(2) 0.004(2) -0.005(2)
C31 0.029(3) 0.025(3) 0.022(3) -0.002(2) 0.009(2) -0.004(2)
C32 0.024(3) 0.024(3) 0.026(3) 0.002(2) 0.005(2) 0.009(2)
C33 0.026(3) 0.020(3) 0.023(3) 0.003(2) 0.003(2) -0.001(2)
C34 0.031(3) 0.023(3) 0.019(3) 0.004(2) 0.005(2) -0.003(2)
C35 0.031(3) 0.027(3) 0.034(3) -0.011(2) 0.009(2) 0.002(3)
C36 0.052(4) 0.016(3) 0.054(4) -0.010(3) 0.015(3) -0.006(3)
C37 0.058(4) 0.040(4) 0.038(3) -0.017(3) 0.003(3) 0.007(3)
C38 0.041(4) 0.033(3) 0.057(4) -0.019(3) 0.012(3) 0.004(3)
C39 0.033(3) 0.026(3) 0.036(3) 0.000(2) -0.006(2) 0.004(3)
C40 0.036(4) 0.040(4) 0.056(4) -0.008(3) -0.014(3) 0.006(3)
C41 0.049(4) 0.048(4) 0.034(3) -0.007(3) -0.014(3) 0.007(3)
C42 0.029(3) 0.045(4) 0.064(4) 0.000(3) -0.005(3) -0.004(3)
C43 0.019(3) 0.028(3) 0.044(3) -0.003(2) 0.002(2) -0.011(2)
C44 0.024(3) 0.028(3) 0.047(3) 0.006(3) -0.014(3) -0.006(2)
C45 0.019(3) 0.042(3) 0.044(3) 0.017(3) 0.007(2) 0.001(3)
C46 0.028(3) 0.041(3) 0.046(4) 0.016(3) 0.013(3) 0.010(3)
C47 0.031(3) 0.024(3) 0.041(3) 0.005(2) 0.018(3) 0.012(3)
C48 0.036(3) 0.028(3) 0.037(3) 0.003(2) 0.027(3) 0.005(3)
C49 0.038(3) 0.034(3) 0.029(3) 0.002(2) 0.017(2) -0.002(3)
C50 0.029(3) 0.033(3) 0.037(3) 0.015(2) 0.014(2) -0.002(3)
C51 0.031(3) 0.030(3) 0.034(3) 0.012(2) 0.012(2) 0.001(3)
C52 0.028(3) 0.021(3) 0.027(3) 0.007(2) 0.009(2) -0.001(2)
C53 0.025(3) 0.035(3) 0.036(3) 0.014(3) 0.001(2) -0.002(3)
C54 0.033(3) 0.041(3) 0.025(3) 0.006(2) 0.002(2) 0.005(3)
C55 0.029(3) 0.025(3) 0.022(3) 0.001(2) 0.000(2) -0.010(2)
C56 0.028(3) 0.018(3) 0.020(3) -0.001(2) 0.004(2) -0.004(2)
C57 0.038(3) 0.023(3) 0.023(3) -0.006(2) 0.013(2) -0.011(3)
C58 0.044(4) 0.021(3) 0.041(3) -0.005(2) 0.021(3) 0.000(3)
C59 0.034(3) 0.032(3) 0.036(3) -0.005(2) 0.016(3) 0.002(3)
C60 0.024(3) 0.031(3) 0.022(3) -0.001(2) 0.009(2) 0.002(2)
C61 0.022(3) 0.017(2) 0.014(2) 0.0025(19) 0.003(2) 0.004(2)
C62 0.016(3) 0.041(3) 0.031(3) -0.013(2) 0.005(2) -0.002(3)
C63 0.016(3) 0.070(5) 0.071(4) -0.027(4) 0.008(3) 0.004(3)
C64 0.028(3) 0.066(4) 0.030(3) -0.011(3) 0.000(2) 0.006(3)
C65 0.030(3) 0.044(4) 0.044(3) -0.016(3) 0.016(3) -0.014(3)
C66 0.069(5) 0.037(4) 0.071(5) -0.025(3) 0.044(4) -0.007(4)
C70 0.052(4) 0.031(3) 0.023(3) -0.008(2) 0.020(3) -0.015(3)
C71 0.026(3) 0.024(3) 0.024(3) -0.003(2) 0.013(2) -0.004(2)
C72 0.024(3) 0.028(3) 0.029(3) -0.007(2) 0.010(2) -0.002(2)
C73 0.023(3) 0.022(3) 0.026(3) -0.003(2) 0.003(2) -0.003(2)
C74 0.025(3) 0.024(3) 0.023(3) 0.008(2) 0.006(2) -0.005(2)
C75 0.020(3) 0.025(3) 0.020(2) 0.002(2) 0.006(2) -0.001(2)
C76 0.021(3) 0.022(3) 0.026(3) 0.004(2) 0.008(2) -0.001(2)
C77 0.026(3) 0.027(3) 0.023(3) 0.000(2) 0.012(2) -0.004(2)
C78 0.047(4) 0.042(3) 0.031(3) 0.001(3) 0.019(3) -0.011(3)
C79 0.026(3) 0.043(3) 0.041(3) -0.007(3) 0.021(3) -0.008(3)
C80 0.033(3) 0.039(3) 0.023(3) -0.001(2) 0.010(2) -0.007(3)
C81 0.033(3) 0.020(3) 0.040(3) -0.004(2) 0.008(3) -0.011(3)
C82 0.100(6) 0.019(3) 0.102(6) 0.007(4) -0.044(5) -0.005(4)
C83 0.048(4) 0.046(4) 0.093(6) -0.021(4) -0.001(4) -0.014(4)
C84 0.150(8) 0.040(4) 0.109(7) -0.034(4) 0.080(6) -0.041(5)
C85 0.047(4) 0.026(3) 0.024(3) 0.002(2) 0.007(3) -0.007(3)
C86 0.067(5) 0.053(4) 0.046(4) -0.002(3) 0.035(3) -0.005(4)
C103 0.015(3) 0.021(3) 0.023(3) 0.008(2) 0.003(2) 0.003(2)
C106 0.021(3) 0.041(3) 0.034(3) 0.025(3) 0.005(2) -0.004(3)
C107 0.033(3) 0.040(3) 0.025(3) 0.008(2) 0.008(2) -0.001(3)
C108 0.028(3) 0.025(3) 0.022(3) 0.005(2) 0.007(2) 0.003(2)
C109 0.024(3) 0.019(3) 0.018(2) -0.002(2) 0.007(2) 0.007(2)
C113 0.041(4) 0.048(4) 0.021(3) 0.010(2) 0.009(3) 0.018(3)
C112 0.034(3) 0.033(3) 0.029(3) 0.000(2) 0.003(2) 0.013(3)
C94 0.033(3) 0.029(3) 0.028(3) -0.006(2) 0.012(2) -0.013(3)
C95 0.028(3) 0.032(3) 0.023(3) 0.000(2) 0.004(2) -0.004(3)
C96 0.032(3) 0.025(3) 0.023(3) 0.001(2) 0.008(2) 0.001(2)
C91 0.021(3) 0.021(3) 0.020(2) 0.001(2) 0.012(2) 0.003(2)
C92 0.022(3) 0.026(3) 0.030(3) 0.007(2) 0.011(2) 0.002(2)
C93 0.032(3) 0.018(3) 0.040(3) 0.003(2) 0.015(3) -0.001(2)
C97 0.022(3) 0.015(2) 0.022(3) 0.0026(19) 0.011(2) -0.006(2)
C98 0.026(3) 0.024(3) 0.020(3) 0.001(2) 0.004(2) 0.002(2)
C99 0.025(3) 0.021(3) 0.033(3) 0.007(2) 0.012(2) 0.003(2)
C100 0.039(3) 0.023(3) 0.030(3) -0.005(2) 0.020(3) -0.004(3)
C101 0.029(3) 0.029(3) 0.020(3) -0.011(2) 0.013(2) -0.010(2)
C102 0.015(3) 0.023(3) 0.025(3) 0.001(2) 0.005(2) -0.006(2)
C111 0.017(3) 0.030(3) 0.033(3) -0.001(2) 0.006(2) 0.004(2)
C110 0.026(3) 0.016(2) 0.020(2) -0.0032(19) 0.006(2) -0.002(2)
C105 0.025(3) 0.025(3) 0.038(3) 0.008(2) -0.001(2) -0.007(2)
C104 0.026(3) 0.023(3) 0.019(3) 0.005(2) -0.002(2) 0.003(2)
C124 0.041(3) 0.028(3) 0.024(3) 0.004(2) -0.003(2) -0.003(3)
C123 0.036(3) 0.031(3) 0.017(3) -0.001(2) 0.009(2) -0.008(3)
C122 0.023(3) 0.018(3) 0.025(3) -0.003(2) 0.010(2) -0.005(2)
C115 0.030(3) 0.017(3) 0.018(2) 0.0052(19) 0.008(2) 0.002(2)
C120 0.035(3) 0.023(3) 0.025(3) -0.003(2) 0.009(2) 0.000(2)
C121 0.022(3) 0.015(2) 0.024(3) -0.001(2) 0.006(2) -0.003(2)
C119 0.050(4) 0.022(3) 0.030(3) -0.001(2) 0.015(3) 0.009(3)
C118 0.034(3) 0.039(3) 0.028(3) 0.009(2) 0.014(2) 0.014(3)
C130 0.021(3) 0.034(3) 0.029(3) -0.006(2) 0.004(2) 0.003(2)
C129 0.040(3) 0.019(3) 0.036(3) 0.001(2) 0.008(3) 0.007(3)
C128 0.042(3) 0.020(3) 0.024(3) 0.004(2) 0.010(2) 0.001(3)
C127 0.018(3) 0.022(3) 0.024(3) 0.000(2) 0.012(2) 0.004(2)
C133 0.036(3) 0.028(3) 0.012(2) -0.004(2) 0.007(2) -0.002(3)
C138 0.037(3) 0.025(3) 0.033(3) -0.004(2) 0.009(3) 0.002(3)
C137 0.035(3) 0.045(4) 0.045(4) -0.010(3) 0.022(3) -0.008(3)
C136 0.060(4) 0.035(3) 0.037(3) -0.008(3) 0.019(3) -0.027(3)
C135 0.054(4) 0.033(3) 0.035(3) 0.008(3) 0.001(3) -0.008(3)
C134 0.037(3) 0.029(3) 0.037(3) 0.007(2) 0.001(3) -0.007(3)
C116 0.033(3) 0.025(3) 0.022(3) -0.001(2) 0.009(2) 0.001(2)
C117 0.027(3) 0.044(3) 0.028(3) 0.005(3) 0.007(2) 0.000(3)
C125 0.038(3) 0.034(3) 0.032(3) 0.003(2) 0.006(3) 0.009(3)
C126 0.041(3) 0.030(3) 0.023(3) 0.000(2) 0.011(2) 0.004(3)
C132 0.019(3) 0.017(2) 0.022(3) 0.003(2) 0.009(2) 0.000(2)
C131 0.027(3) 0.035(3) 0.018(3) 0.001(2) 0.010(2) 0.004(2)
C114 0.031(3) 0.031(3) 0.025(3) 0.006(2) 0.005(2) 0.010(3)
C89 0.067(5) 0.041(4) 0.065(5) -0.002(3) 0.026(4) -0.004(4)
C90 0.099(7) 0.100(7) 0.084(6) -0.045(5) 0.036(5) -0.055(6)
B1 0.017(3) 0.020(3) 0.020(3) 0.004(2) 0.007(2) 0.004(2)
B2 0.022(3) 0.019(3) 0.023(3) -0.003(2) 0.004(2) 0.001(3)
C7 0.051(10) 0.026(8) 0.008(6) -0.006(5) 0.000(6) 0.011(7)
C8 0.030(9) 0.039(9) 0.027(7) 0.009(7) 0.017(6) 0.002(7)
C12 0.028(9) 0.076(14) 0.040(9) -0.006(9) 0.008(7) 0.000(9)
C7A 0.040(6) 0.027(5) 0.019(4) -0.009(4) 0.001(4) 0.000(4)
C8A 0.024(5) 0.043(6) 0.020(4) 0.005(4) 0.003(4) 0.002(4)
C12A 0.015(4) 0.051(6) 0.028(5) -0.007(4) 0.006(3) -0.002(5)
C20 0.057(4) 0.035(4) 0.072(5) -0.027(3) 0.021(4) -0.015(3)
C87 0.072(7) 0.098(7) 0.290(15) -0.124(9) 0.104(8) -0.029(6)
C88 0.051(5) 0.143(9) 0.223(12) -0.145(9) 0.022(6) -0.017(6)

loop_
_atom_type_symbol
_atom_type_description
_atom_type_scat_dispersion_real
_atom_type_scat_dispersion_imag
_atom_type_scat_source
C C 0.0033 0.0016 'International Tables Vol C Tables 4.2.6.8 and 6.1.1.4'
H H 0.0000 0.0000 'International Tables Vol C Tables 4.2.6.8 and 6.1.1.4'
N N 0.0061 0.0033 'International Tables Vol C Tables 4.2.6.8 and 6.1.1.4'
O O 0.0106 0.0060 'International Tables Vol C Tables 4.2.6.8 and 6.1.1.4'
B B 0.0013 0.0007 'International Tables Vol C Tables 4.2.6.8 and 6.1.1.4'
Sm Sm -0.1638 3.4418 'International Tables Vol C Tables 4.2.6.8 and 6.1.1.4'

loop_
_geom_angle_atom_site_label_1
_geom_angle_atom_site_label_2
_geom_angle_atom_site_label_3
_geom_angle
O2 Sm1 O1 97.18(12)
O2 Sm1 N2 109.85(13)
O1 Sm1 N2 97.31(12)
O2 Sm1 N4 102.13(13)
O1 Sm1 N4 114.15(12)
N2 Sm1 N4 131.43(12)
O2 Sm1 N1 172.46(12)
O1 Sm1 N1 75.29(12)
N2 Sm1 N1 71.57(12)
N4 Sm1 N1 81.43(12)
O2 Sm1 N3 77.44(12)
O1 Sm1 N3 174.17(11)
N2 Sm1 N3 82.61(12)
N4 Sm1 N3 69.61(12)
N1 Sm1 N3 110.09(12)
O4 Sm2 O3 111.08(12)
O4 Sm2 N6 93.00(12)
O3 Sm2 N6 132.86(12)
O4 Sm2 N7 71.66(11)
O3 Sm2 N7 146.34(12)
N6 Sm2 N7 78.75(12)
O4 Sm2 N5 149.50(11)
O3 Sm2 N5 69.94(11)
N6 Sm2 N5 69.34(12)
N7 Sm2 N5 125.37(12)
O4 Sm2 N9 72.50(12)
O3 Sm2 N9 73.00(12)
N6 Sm2 N9 76.99(13)
N7 Sm2 N9 135.08(12)
N5 Sm2 N9 79.20(12)
O4 Sm2 N8 131.30(12)
O3 Sm2 N8 88.18(11)
N6 Sm2 N8 105.94(12)
N7 Sm2 N8 68.89(12)
N5 Sm2 N8 78.63(12)
N9 Sm2 N8 154.79(12)
O4 Sm2 N10 71.08(15)
O3 Sm2 N10 71.65(13)
N6 Sm2 N10 155.28(14)
N7 Sm2 N10 78.30(14)
N5 Sm2 N10 132.90(15)
N9 Sm2 N10 114.01(15)
N8 Sm2 N10 73.93(15)
C19 O1 Sm1 142.3(3)
C34 O2 Sm1 136.9(3)
C61 O3 Sm2 142.4(3)
C76 O4 Sm2 145.7(3)
C10 N1 C13 108.1(4)
C10 N1 C1 107.0(4)
C13 N1 C1 111.0(4)
C10 N1 Sm1 113.3(3)
C13 N1 Sm1 109.0(3)
C1 N1 Sm1 108.4(3)
C11 N2 C2 107.9(4)
C11 N2 C3 110.0(4)
C2 N2 C3 108.5(4)
C11 N2 Sm1 106.3(3)
C2 N2 Sm1 103.1(3)
C3 N2 Sm1 120.4(3)
C5 N3 C6 107.0(4)
C5 N3 C28 108.4(4)
C6 N3 C28 108.6(4)
C5 N3 Sm1 115.1(3)
C6 N3 Sm1 109.8(3)
C28 N3 Sm1 107.7(3)
C7A N4 C8 142.8(7)
C7A N4 C8A 109.2(5)
C8 N4 C8A 49.4(6)
C7A N4 C12A 110.4(6)
C8 N4 C12A 63.6(7)
C8A N4 C12A 109.1(5)
C7A N4 C12 61.3(7)
C8 N4 C12 107.8(9)
C8A N4 C12 132.6(7)
C12A N4 C12 49.8(7)
C7A N4 C7 51.1(6)
C8 N4 C7 111.3(8)
C8A N4 C7 63.0(6)
C12A N4 C7 145.4(6)
C12 N4 C7 108.4(8)
C7A N4 Sm1 103.5(4)
C8 N4 Sm1 113.7(6)
C8A N4 Sm1 123.9(4)
C12A N4 Sm1 100.1(4)
C12 N4 Sm1 103.0(6)
C7 N4 Sm1 112.2(5)
C52 N5 C55 106.0(4)
C52 N5 C43 112.2(4)
C55 N5 C43 106.5(4)
C52 N5 Sm2 112.5(3)
C55 N5 Sm2 110.0(3)
C43 N5 Sm2 109.5(3)
C45 N6 C53 109.7(4)
C45 N6 C44 108.2(4)
C53 N6 C44 105.9(4)
C45 N6 Sm2 111.4(3)
C53 N6 Sm2 112.7(3)
C44 N6 Sm2 108.7(3)
C47 N7 C48 111.1(4)
C47 N7 C70 106.0(4)
C48 N7 C70 105.9(4)
C47 N7 Sm2 112.8(3)
C48 N7 Sm2 111.5(3)
C70 N7 Sm2 109.1(3)
C50 N8 C54 110.6(4)
C50 N8 C49 107.2(4)
C54 N8 C49 106.8(4)
C50 N8 Sm2 108.2(3)
C54 N8 Sm2 116.1(3)
C49 N8 Sm2 107.6(3)
C85 N9 Sm2 143.7(4)
C87 N10 Sm2 151.3(8)
C2 C1 N1 113.3(4)
C2 C1 H1A 108.9
N1 C1 H1A 108.9
C2 C1 H1B 108.9
N1 C1 H1B 108.9
H1A C1 H1B 107.7
N2 C2 C1 114.5(4)
N2 C2 H2A 108.6
C1 C2 H2A 108.6
N2 C2 H2B 108.6
C1 C2 H2B 108.6
H2A C2 H2B 107.6
N2 C3 C4 116.0(4)
N2 C3 H3A 108.3
C4 C3 H3A 108.3
N2 C3 H3B 108.3
C4 C3 H3B 108.3
H3A C3 H3B 107.4
C3 C4 C5 115.3(4)
C3 C4 H4A 108.4
C5 C4 H4A 108.4
C3 C4 H4B 108.4
C5 C4 H4B 108.4
H4A C4 H4B 107.5
N3 C5 C4 117.1(4)
N3 C5 H5A 108.0
C4 C5 H5A 108.0
N3 C5 H5B 108.0
C4 C5 H5B 108.0
H5A C5 H5B 107.3
N3 C6 C7 114.6(6)
N3 C6 C7A 111.7(4)
C7 C6 C7A 51.5(6)
N3 C6 H6A 108.6
C7 C6 H6A 108.6
C7A C6 H6A 61.0
N3 C6 H6B 108.6
C7 C6 H6B 108.6
C7A C6 H6B 139.7
H6A C6 H6B 107.6
C10 C9 C8A 112.8(5)
C10 C9 C8 125.8(6)
C8A C9 C8 46.8(6)
C10 C9 H9A 105.9
C8A C9 H9A 67.2
C8 C9 H9A 105.9
C10 C9 H9B 105.9
C8A C9 H9B 141.2
C8 C9 H9B 105.9
H9A C9 H9B 106.2
N1 C10 C9 115.4(4)
N1 C10 H10A 108.4
C9 C10 H10A 108.4
N1 C10 H10B 108.4
C9 C10 H10B 108.4
H10A C10 H10B 107.5
N2 C11 H11A 109.5
N2 C11 H11B 109.5
H11A C11 H11B 109.5
N2 C11 H11C 109.5
H11A C11 H11C 109.5
H11B C11 H11C 109.5
N1 C13 C14 116.3(4)
N1 C13 H13A 108.2
C14 C13 H13A 108.2
N1 C13 H13B 108.2
C14 C13 H13B 108.2
H13A C13 H13B 107.4
C19 C14 C15 121.1(5)
C19 C14 C13 120.0(4)
C15 C14 C13 118.8(5)
C14 C15 C16 120.9(5)
C14 C15 H15 119.6
C16 C15 H15 119.5
C17 C16 C15 116.6(5)
C17 C16 C20 122.6(5)
C15 C16 C20 120.8(5)
C16 C17 C18 124.9(5)
C16 C17 H17 117.6
C18 C17 H17 117.6
C17 C18 C19 116.6(5)
C17 C18 C24 121.8(4)
C19 C18 C24 121.6(5)
O1 C19 C14 117.5(4)
O1 C19 C18 122.6(4)
C14 C19 C18 119.8(5)
C25 C24 C18 109.3(4)
C25 C24 C27 107.8(5)
C18 C24 C27 112.8(5)
C25 C24 C26 108.4(5)
C18 C24 C26 111.3(4)
C27 C24 C26 107.1(5)
C24 C25 H25A 109.5
C24 C25 H25B 109.5
H25A C25 H25B 109.5
C24 C25 H25C 109.5
H25A C25 H25C 109.5
H25B C25 H25C 109.5
C24 C26 H26A 109.5
C24 C26 H26B 109.5
H26A C26 H26B 109.5
C24 C26 H26C 109.5
H26A C26 H26C 109.5
H26B C26 H26C 109.5
C24 C27 H27A 109.5
C24 C27 H27B 109.5
H27A C27 H27B 109.5
C24 C27 H27C 109.5
H27A C27 H27C 109.5
H27B C27 H27C 109.5
N3 C28 C29 115.7(4)
N3 C28 H28A 108.4
C29 C28 H28A 108.3
N3 C28 H28B 108.3
C29 C28 H28B 108.3
H28A C28 H28B 107.4
C30 C29 C34 119.7(5)
C30 C29 C28 120.2(5)
C34 C29 C28 119.9(4)
C29 C30 C31 121.4(5)
C29 C30 H30 119.3
C31 C30 H30 119.3
C32 C31 C30 117.3(4)
C32 C31 C35 122.9(4)
C30 C31 C35 119.8(4)
C31 C32 C33 124.2(5)
C31 C32 H32 117.9
C33 C32 H32 117.9
C32 C33 C34 116.9(4)
C32 C33 C39 121.8(4)
C34 C33 C39 121.3(4)
O2 C34 C33 122.8(4)
O2 C34 C29 116.9(4)
C33 C34 C29 120.3(4)
C37 C35 C38 108.2(4)
C37 C35 C36 108.4(5)
C38 C35 C36 108.2(5)
C37 C35 C31 110.7(4)
C38 C35 C31 112.3(4)
C36 C35 C31 108.9(4)
C35 C36 H36A 109.5
C35 C36 H36B 109.5
H36A C36 H36B 109.5
C35 C36 H36C 109.5
H36A C36 H36C 109.5
H36B C36 H36C 109.5
C35 C37 H37A 109.5
C35 C37 H37B 109.5
H37A C37 H37B 109.5
C35 C37 H37C 109.5
H37A C37 H37C 109.5
H37B C37 H37C 109.5
C35 C38 H38A 109.5
C35 C38 H38B 109.5
H38A C38 H38B 109.5
C35 C38 H38C 109.5
H38A C38 H38C 109.5
H38B C38 H38C 109.5
C33 C39 C42 109.6(4)
C33 C39 C41 110.1(5)
C42 C39 C41 110.4(5)
C33 C39 C40 112.3(4)
C42 C39 C40 106.2(5)
C41 C39 C40 108.2(4)
C39 C40 H40A 109.5
C39 C40 H40B 109.5
H40A C40 H40B 109.5
C39 C40 H40C 109.5
H40A C40 H40C 109.5
H40B C40 H40C 109.5
C39 C41 H41A 109.5
C39 C41 H41B 109.5
H41A C41 H41B 109.5
C39 C41 H41C 109.5
H41A C41 H41C 109.5
H41B C41 H41C 109.5
C39 C42 H42A 109.5
C39 C42 H42B 109.5
H42A C42 H42B 109.5
C39 C42 H42C 109.5
H42A C42 H42C 109.5
H42B C42 H42C 109.5
N5 C43 C44 111.1(4)
N5 C43 H43A 109.4
C44 C43 H43A 109.4
N5 C43 H43B 109.4
C44 C43 H43B 109.4
H43A C43 H43B 108.0
N6 C44 C43 112.9(4)
N6 C44 H44A 109.0
C43 C44 H44A 109.0
N6 C44 H44B 109.0
C43 C44 H44B 109.0
H44A C44 H44B 107.8
N6 C45 C46 117.4(4)
N6 C45 H45A 108.0
C46 C45 H45A 107.9
N6 C45 H45B 107.9
C46 C45 H45B 107.9
H45A C45 H45B 107.2
C45 C46 C47 120.6(4)
C45 C46 H46A 107.2
C47 C46 H46A 107.2
C45 C46 H46B 107.2
C47 C46 H46B 107.2
H46A C46 H46B 106.8
N7 C47 C46 118.1(4)
N7 C47 H47A 107.8
C46 C47 H47A 107.8
N7 C47 H47B 107.8
C46 C47 H47B 107.8
H47A C47 H47B 107.1
N7 C48 C49 111.2(4)
N7 C48 H48A 109.4
C49 C48 H48A 109.4
N7 C48 H48B 109.4
C49 C48 H48B 109.4
H48A C48 H48B 108.0
N8 C49 C48 114.0(4)
N8 C49 H49A 108.8
C48 C49 H49A 108.8
N8 C49 H49B 108.8
C48 C49 H49B 108.8
H49A C49 H49B 107.7
N8 C50 C51 116.7(4)
N8 C50 H50A 108.1
C51 C50 H50A 108.1
N8 C50 H50B 108.1
C51 C50 H50B 108.1
H50A C50 H50B 107.3
C50 C51 C52 120.1(4)
C50 C51 H51A 107.3
C52 C51 H51A 107.3
C50 C51 H51B 107.3
C52 C51 H51B 107.3
H51A C51 H51B 106.9
N5 C52 C51 117.7(4)
N5 C52 H52A 107.9
C51 C52 H52A 107.9
N5 C52 H52B 107.9
C51 C52 H52B 107.9
H52A C52 H52B 107.2
N6 C53 H53A 109.5
N6 C53 H53B 109.5
H53A C53 H53B 109.5
N6 C53 H53C 109.5
H53A C53 H53C 109.5
H53B C53 H53C 109.5
N8 C54 H54A 109.5
N8 C54 H54B 109.5
H54A C54 H54B 109.5
N8 C54 H54C 109.5
H54A C54 H54C 109.5
H54B C54 H54C 109.5
N5 C55 C56 118.9(4)
N5 C55 H55A 107.6
C56 C55 H55A 107.6
N5 C55 H55B 107.6
C56 C55 H55B 107.6
H55A C55 H55B 107.0
C57 C56 C61 119.8(5)
C57 C56 C55 115.3(4)
C61 C56 C55 124.8(4)
C58 C57 C56 122.0(5)
C58 C57 H57 119.0
C56 C57 H57 119.0
C57 C58 C59 117.1(5)
C57 C58 C66 120.9(5)
C59 C58 C66 122.0(5)
C60 C59 C58 123.7(5)
C60 C59 H59 118.1
C58 C59 H59 118.1
C59 C60 C61 118.3(5)
C59 C60 C62 121.2(5)
C61 C60 C62 120.4(4)
O3 C61 C56 119.8(4)
O3 C61 C60 121.1(4)
C56 C61 C60 119.1(4)
C65 C62 C60 110.0(4)
C65 C62 C63 106.5(5)
C60 C62 C63 112.1(4)
C65 C62 C64 110.9(4)
C60 C62 C64 110.2(4)
C63 C62 C64 107.1(4)
C62 C63 H63A 109.5
C62 C63 H63B 109.5
H63A C63 H63B 109.5
C62 C63 H63C 109.5
H63A C63 H63C 109.5
H63B C63 H63C 109.5
C62 C64 H64A 109.5
C62 C64 H64B 109.5
H64A C64 H64B 109.5
C62 C64 H64C 109.5
H64A C64 H64C 109.5
H64B C64 H64C 109.5
C62 C65 H65A 109.5
C62 C65 H65B 109.5
H65A C65 H65B 109.5
C62 C65 H65C 109.5
H65A C65 H65C 109.5
H65B C65 H65C 109.5
C69A C66 C67 123.2(12)
C69A C66 C58 122.0(11)
C67 C66 C58 114.6(7)
C69A C66 C68 43.6(9)
C67 C66 C68 115.1(8)
C58 C66 C68 107.7(5)
C69A C66 C67A 120.3(12)
C67 C66 C67A 33.6(6)
C58 C66 C67A 109.6(7)
C68 C66 C67A 140.1(8)
C69A C66 C69 59.1(10)
C67 C66 C69 109.0(7)
C58 C66 C69 106.9(6)
C68 C66 C69 102.5(6)
C67A C66 C69 79.8(7)
C69A C66 C68A 102.5(12)
C67 C66 C68A 58.5(8)
C58 C66 C68A 103.2(8)
C68 C66 C68A 65.7(8)
C67A C66 C68A 92.1(9)
C69 C66 C68A 149.8(8)
N7 C70 C71 117.8(4)
N7 C70 H70A 107.9
C71 C70 H70A 107.9
N7 C70 H70B 107.8
C71 C70 H70B 107.8
H70A C70 H70B 107.2
C72 C71 C76 120.6(4)
C72 C71 C70 116.8(4)
C76 C71 C70 122.6(4)
C73 C72 C71 122.4(5)
C73 C72 H72 118.8
C71 C72 H72 118.8
C72 C73 C74 117.1(4)
C72 C73 C81 123.1(4)
C74 C73 C81 119.8(4)
C73 C74 C75 123.2(4)
C73 C74 H74 118.4
C75 C74 H74 118.4
C74 C75 C76 118.4(4)
C74 C75 C77 120.7(4)
C76 C75 C77 120.9(4)
O4 C76 C71 120.4(4)
O4 C76 C75 121.3(4)
C71 C76 C75 118.3(4)
C80 C77 C75 109.6(4)
C80 C77 C79 110.4(4)
C75 C77 C79 109.7(4)
C80 C77 C78 107.3(4)
C75 C77 C78 112.8(4)
C79 C77 C78 106.9(4)
C77 C78 H78A 109.5
C77 C78 H78B 109.5
H78A C78 H78B 109.5
C77 C78 H78C 109.5
H78A C78 H78C 109.5
H78B C78 H78C 109.5
C77 C79 H79A 109.5
C77 C79 H79B 109.5
H79A C79 H79B 109.5
C77 C79 H79C 109.5
H79A C79 H79C 109.5
H79B C79 H79C 109.5
C77 C80 H80A 109.5
C77 C80 H80B 109.5
H80A C80 H80B 109.5
C77 C80 H80C 109.5
H80A C80 H80C 109.5
H80B C80 H80C 109.5
C84 C81 C82 109.5(6)
C84 C81 C83 107.2(5)
C82 C81 C83 107.7(5)
C84 C81 C73 112.6(4)
C82 C81 C73 110.5(4)
C83 C81 C73 109.2(5)
C81 C82 H82A 109.5
C81 C82 H82B 109.5
H82A C82 H82B 109.5
C81 C82 H82C 109.5
H82A C82 H82C 109.5
H82B C82 H82C 109.5
C81 C83 H83A 109.5
C81 C83 H83B 109.5
H83A C83 H83B 109.5
C81 C83 H83C 109.5
H83A C83 H83C 109.5
H83B C83 H83C 109.5
C81 C84 H84A 109.5
C81 C84 H84B 109.5
H84A C84 H84B 109.5
C81 C84 H84C 109.5
H84A C84 H84C 109.5
H84B C84 H84C 109.5
N9 C85 C86 176.7(6)
C85 C86 H86A 109.5
C85 C86 H86B 109.5
H86A C86 H86B 109.5
C85 C86 H86C 109.5
H86A C86 H86C 109.5
H86B C86 H86C 109.5
C108 C103 C104 115.2(4)
C108 C103 B1 120.9(4)
C104 C103 B1 123.7(4)
C107 C106 C105 120.2(5)
C107 C106 H106 119.9
C105 C106 H106 119.9
C106 C107 C108 119.6(5)
C106 C107 H107 120.2
C108 C107 H107 120.2
C107 C108 C103 122.8(5)
C107 C108 H108 118.6
C103 C108 H108 118.6
C110 C109 C114 114.4(4)
C110 C109 B1 123.9(4)
C114 C109 B1 121.6(4)
C112 C113 C114 120.5(5)
C112 C113 H113 119.7
C114 C113 H113 119.7
C111 C112 C113 118.4(5)
C111 C112 H112 120.8
C113 C112 H112 120.8
C93 C94 C95 118.5(5)
C93 C94 H94 120.7
C95 C94 H94 120.7
C96 C95 C94 120.2(5)
C96 C95 H95 119.9
C94 C95 H95 119.9
C95 C96 C91 123.2(5)
C95 C96 H96 118.4
C91 C96 H96 118.4
C92 C91 C96 114.2(4)
C92 C91 B1 124.5(4)
C96 C91 B1 121.3(4)
C93 C92 C91 123.4(5)
C93 C92 H92 118.3
C91 C92 H92 118.3
C94 C93 C92 120.5(5)
C94 C93 H93 119.8
C92 C93 H93 119.8
C98 C97 C102 114.5(4)
C98 C97 B1 120.2(4)
C102 C97 B1 125.0(4)
C99 C98 C97 123.8(4)
C99 C98 H98 118.1
C97 C98 H98 118.1
C98 C99 C100 119.7(5)
C98 C99 H99 120.2
C100 C99 H99 120.2
C101 C100 C99 118.7(5)
C101 C100 H100 120.6
C99 C100 H100 120.6
C100 C101 C102 120.9(4)
C100 C101 H101 119.5
C102 C101 H101 119.5
C101 C102 C97 122.3(5)
C101 C102 H102 118.9
C97 C102 H102 118.9
C112 C111 C110 120.7(5)
C112 C111 H111 119.6
C110 C111 H111 119.6
C111 C110 C109 123.2(4)
C111 C110 H110 118.4
C109 C110 H110 118.4
C106 C105 C104 118.8(5)
C106 C105 H105 120.6
C104 C105 H105 120.6
C105 C104 C103 123.3(5)
C105 C104 H104 118.4
C103 C104 H104 118.4
C123 C124 C125 119.1(5)
C123 C124 H124 120.5
C125 C124 H124 120.5
C124 C123 C122 119.7(5)
C124 C123 H123 120.1
C122 C123 H123 120.1
C123 C122 C121 123.8(5)
C123 C122 H122 118.1
C121 C122 H122 118.1
C116 C115 C120 114.0(4)
C116 C115 B2 123.7(4)
C120 C115 B2 122.2(4)
C119 C120 C115 123.5(5)
C119 C120 H15B 118.3
C115 C120 H15B 118.3
C126 C121 C122 113.6(4)
C126 C121 B2 121.1(4)
C122 C121 B2 125.3(4)
C120 C119 C118 120.4(5)
C120 C119 H14B 119.8
C118 C119 H14B 119.8
C117 C118 C119 118.0(5)
C117 C118 H118 121.0
C119 C118 H118 121.0
C131 C130 C129 119.0(5)
C131 C130 H130 120.5
C129 C130 H130 120.5
C130 C129 C128 119.7(5)
C130 C129 H129 120.1
C128 C129 H129 120.1
C129 C128 C127 122.9(4)
C129 C128 H128 118.5
C127 C128 H128 118.5
C132 C127 C128 115.0(4)
C132 C127 B2 122.3(4)
C128 C127 B2 122.1(4)
C134 C133 C138 114.2(5)
C134 C133 B2 123.4(5)
C138 C133 B2 122.3(4)
C137 C138 C133 123.6(5)
C137 C138 H138 118.2
C133 C138 H138 118.2
C138 C137 C136 119.8(5)
C138 C137 H137 120.1
C136 C137 H137 120.1
C135 C136 C137 118.9(5)
C135 C136 H136 120.5
C137 C136 H136 120.5
C136 C135 C134 120.1(6)
C136 C135 H135 120.0
C134 C135 H135 120.0
C133 C134 C135 123.3(5)
C133 C134 H134 118.3
C135 C134 H134 118.3
C117 C116 C115 123.0(5)
C117 C116 H116 118.5
C115 C116 H116 118.5
C118 C117 C116 121.1(5)
C118 C117 H117 119.4
C116 C117 H117 119.4
C124 C125 C126 119.4(5)
C124 C125 H125 120.3
C126 C125 H125 120.3
C125 C126 C121 124.4(5)
C125 C126 H126 117.8
C121 C126 H126 117.8
C131 C132 C127 122.2(4)
C131 C132 H132 118.9
C127 C132 H132 118.9
C130 C131 C132 121.1(4)
C130 C131 H131 119.5
C132 C131 H131 119.5
C113 C114 C109 122.8(5)
C113 C114 H114 118.6
C109 C114 H114 118.6
N11 C89 C90 178.1(8)
C89 C90 H90A 109.5
C89 C90 H90B 109.5
H90A C90 H90B 109.5
C89 C90 H90C 109.5
H90A C90 H90C 109.5
H90B C90 H90C 109.5
C103 B1 C91 110.2(4)
C103 B1 C109 107.3(4)
C91 B1 C109 110.7(4)
C103 B1 C97 108.2(4)
C91 B1 C97 108.3(4)
C109 B1 C97 112.2(4)
C127 B2 C115 106.7(4)
C127 B2 C121 110.5(4)
C115 B2 C121 111.0(4)
C127 B2 C133 109.4(4)
C115 B2 C133 110.7(4)
C121 B2 C133 108.5(4)
C66 C67 H67A 109.5
C66 C67 H67B 109.5
C66 C67 H67C 109.5
C66 C68 H68A 109.5
C66 C68 H68B 109.5
C66 C68 H68C 109.5
C66 C69 H69A 109.5
C66 C69 H69B 109.5
C66 C69 H69C 109.5
C66 C67A H67D 109.5
C66 C67A H67E 109.5
H67D C67A H67E 109.5
C66 C67A H67F 109.5
H67D C67A H67F 109.5
H67E C67A H67F 109.5
C66 C68A H68D 109.5
C66 C68A H68E 109.4
H68D C68A H68E 109.5
C66 C68A H68F 109.5
H68D C68A H68F 109.5
H68E C68A H68F 109.5
C66 C69A H69D 109.5
C66 C69A H69E 109.5
H69D C69A H69E 109.5
C66 C69A H69F 109.5
H69D C69A H69F 109.5
H69E C69A H69F 109.5
C6 C7 N4 110.7(8)
C6 C7 H7A 109.5
N4 C7 H7A 109.5
C6 C7 H7B 109.5
N4 C7 H7B 109.5
H7A C7 H7B 108.1
N4 C8 C9 115.1(9)
N4 C8 H8A 108.5
C9 C8 H8A 108.5
N4 C8 H8B 108.5
C9 C8 H8B 108.5
H8A C8 H8B 107.5
N4 C12 H12A 109.5
N4 C12 H12B 109.5
N4 C12 H12C 109.5
N4 C7A C6 113.6(6)
N4 C7A H7A1 108.9
C6 C7A H7A1 108.8
N4 C7A H7A2 108.9
C6 C7A H7A2 108.8
H7A1 C7A H7A2 107.7
N4 C8A C9 114.6(6)
N4 C8A H8A1 108.6
C9 C8A H8A1 108.6
N4 C8A H8A2 108.6
C9 C8A H8A2 108.6
H8A1 C8A H8A2 107.6
N4 C12A H12D 109.5
N4 C12A H12E 109.5
H12D C12A H12E 109.5
N4 C12A H12F 109.5
H12D C12A H12F 109.5
H12E C12A H12F 109.5
C22 C20 C21A 117.4(13)
C22 C20 C16 118.7(8)
C21A C20 C16 118.5(12)
C22 C20 C23 113.1(9)
C21A C20 C23 68.2(12)
C16 C20 C23 109.1(6)
C22 C20 C23A 67.9(8)
C21A C20 C23A 117.7(13)
C16 C20 C23A 104.9(7)
C23 C20 C23A 56.2(7)
C22 C20 C21 108.7(8)
C21A C20 C21 30.0(11)
C16 C20 C21 106.9(5)
C23 C20 C21 98.1(7)
C23A C20 C21 144.4(8)
C22 C20 C22A 27.6(7)
C21A C20 C22A 113.4(13)
C16 C20 C22A 104.8(7)
C23 C20 C22A 139.4(8)
C23A C20 C22A 94.1(8)
C21 C20 C22A 92.7(7)
C20 C21 H21A 109.5
C20 C21 H21B 109.5
C20 C21 H21C 109.4
C20 C22 H22A 109.3
C20 C22 H22B 109.5
C20 C22 H22C 109.6
C20 C23 H23A 109.5
C20 C23 H23B 109.4
C20 C23 H23C 109.5
C20 C21A H21D 109.7
C20 C21A H21E 109.2
H21D C21A H21E 109.5
C20 C21A H21F 109.5
H21D C21A H21F 109.5
H21E C21A H21F 109.5
C20 C22A H22D 109.6
C20 C22A H22E 109.5
H22D C22A H22E 109.5
C20 C22A H22F 109.3
H22D C22A H22F 109.5
H22E C22A H22F 109.5
C20 C23A H23D 109.4
C20 C23A H23E 109.5
H23D C23A H23E 109.5
C20 C23A H23F 109.5
H23D C23A H23F 109.5
H23E C23A H23F 109.5
N10 C87 C88 160.1(14)
C87 C88 H88A 109.5
C87 C88 H88B 109.5
H88A C88 H88B 109.5
C87 C88 H88C 109.5
H88A C88 H88C 109.5
H88B C88 H88C 109.5

loop_
_geom_bond_atom_site_label_1
_geom_bond_atom_site_label_2
_geom_bond_distance
Sm1 O2 2.144(3)
Sm1 O1 2.166(3)
Sm1 N2 2.506(4)
Sm1 N4 2.546(4)
Sm1 N1 2.626(4)
Sm1 N3 2.664(4)
Sm2 O4 2.176(3)
Sm2 O3 2.203(3)
Sm2 N6 2.639(4)
Sm2 N7 2.648(4)
Sm2 N5 2.684(4)
Sm2 N9 2.687(4)
Sm2 N8 2.691(4)
Sm2 N10 2.764(6)
O1 C19 1.350(5)
O2 C34 1.351(5)
O3 C61 1.334(5)
O4 C76 1.340(5)
N1 C10 1.486(6)
N1 C13 1.493(6)
N1 C1 1.510(6)
N2 C11 1.477(6)
N2 C2 1.483(6)
N2 C3 1.493(6)
N3 C5 1.480(6)
N3 C6 1.504(6)
N3 C28 1.500(6)
N4 C7A 1.480(9)
N4 C8 1.455(13)
N4 C8A 1.478(8)
N4 C12A 1.497(8)
N4 C12 1.508(16)
N4 C7 1.537(14)
N5 C52 1.482(5)
N5 C55 1.487(6)
N5 C43 1.503(6)
N6 C45 1.469(6)
N6 C53 1.492(6)
N6 C44 1.512(6)
N7 C47 1.477(6)
N7 C48 1.486(6)
N7 C70 1.494(6)
N8 C50 1.482(6)
N8 C54 1.490(6)
N8 C49 1.508(6)
N9 C85 1.136(6)
N10 C87 1.224(10)
N11 C89 1.136(8)
C1 C2 1.506(7)
C1 H1A 0.9900
C1 H1B 0.9900
C2 H2A 0.9900
C2 H2B 0.9900
C3 C4 1.516(7)
C3 H3A 0.9900
C3 H3B 0.9900
C4 C5 1.514(7)
C4 H4A 0.9900
C4 H4B 0.9900
C5 H5A 0.9900
C5 H5B 0.9900
C6 C7 1.498(14)
C6 C7A 1.504(9)
C6 H6A 0.9900
C6 H6B 0.9900
C9 C10 1.532(7)
C9 C8A 1.535(9)
C9 C8 1.550(14)
C9 H9A 0.9900
C9 H9B 0.9900
C10 H10A 0.9900
C10 H10B 0.9900
C11 H11A 0.9800
C11 H11B 0.9800
C11 H11C 0.9800
C13 C14 1.500(6)
C13 H13A 0.9900
C13 H13B 0.9900
C14 C19 1.391(7)
C14 C15 1.394(7)
C15 C16 1.395(7)
C15 H15 0.9500
C16 C17 1.388(7)
C16 C20 1.543(7)
C17 C18 1.399(7)
C17 H17 0.9500
C18 C19 1.414(7)
C18 C24 1.531(7)
C24 C25 1.525(8)
C24 C27 1.544(7)
C24 C26 1.556(7)
C25 H25A 0.9800
C25 H25B 0.9800
C25 H25C 0.9800
C26 H26A 0.9800
C26 H26B 0.9800
C26 H26C 0.9800
C27 H27A 0.9800
C27 H27B 0.9800
C27 H27C 0.9800
C28 C29 1.509(6)
C28 H28A 0.9900
C28 H28B 0.9900
C29 C30 1.384(6)
C29 C34 1.413(7)
C30 C31 1.399(7)
C30 H30 0.9500
C31 C32 1.381(6)
C31 C35 1.533(6)
C32 C33 1.399(6)
C32 H32 0.9500
C33 C34 1.404(7)
C33 C39 1.533(7)
C35 C37 1.525(7)
C35 C38 1.533(7)
C35 C36 1.531(7)
C36 H36A 0.9800
C36 H36B 0.9800
C36 H36C 0.9800
C37 H37A 0.9800
C37 H37B 0.9800
C37 H37C 0.9800
C38 H38A 0.9800
C38 H38B 0.9800
C38 H38C 0.9800
C39 C42 1.536(7)
C39 C41 1.536(7)
C39 C40 1.542(7)
C40 H40A 0.9800
C40 H40B 0.9800
C40 H40C 0.9800
C41 H41A 0.9800
C41 H41B 0.9800
C41 H41C 0.9800
C42 H42A 0.9800
C42 H42B 0.9800
C42 H42C 0.9800
C43 C44 1.516(7)
C43 H43A 0.9900
C43 H43B 0.9900
C44 H44A 0.9900
C44 H44B 0.9900
C45 C46 1.502(7)
C45 H45A 0.9900
C45 H45B 0.9900
C46 C47 1.517(7)
C46 H46A 0.9900
C46 H46B 0.9900
C47 H47A 0.9900
C47 H47B 0.9900
C48 C49 1.515(7)
C48 H48A 0.9900
C48 H48B 0.9900
C49 H49A 0.9900
C49 H49B 0.9900
C50 C51 1.516(7)
C50 H50A 0.9900
C50 H50B 0.9900
C51 C52 1.522(7)
C51 H51A 0.9900
C51 H51B 0.9900
C52 H52A 0.9900
C52 H52B 0.9900
C53 H53A 0.9800
C53 H53B 0.9800
C53 H53C 0.9800
C54 H54A 0.9800
C54 H54B 0.9800
C54 H54C 0.9800
C55 C56 1.508(7)
C55 H55A 0.9900
C55 H55B 0.9900
C56 C57 1.402(6)
C56 C61 1.412(6)
C57 C58 1.385(7)
C57 H57 0.9500
C58 C59 1.400(7)
C58 C66 1.537(7)
C59 C60 1.384(7)
C59 H59 0.9500
C60 C61 1.424(6)
C60 C62 1.537(7)
C62 C65 1.536(7)
C62 C63 1.536(7)
C62 C64 1.540(7)
C63 H63A 0.9800
C63 H63B 0.9800
C63 H63C 0.9800
C64 H64A 0.9800
C64 H64B 0.9800
C64 H64C 0.9800
C65 H65A 0.9800
C65 H65B 0.9800
C65 H65C 0.9800
C66 C69A 1.28(2)
C66 C67 1.411(12)
C66 C68 1.542(9)
C66 C67A 1.600(13)
C66 C69 1.635(9)
C66 C68A 1.80(2)
C70 C71 1.514(6)
C70 H70A 0.9900
C70 H70B 0.9900
C71 C72 1.385(6)
C71 C76 1.401(6)
C72 C73 1.366(7)
C72 H72 0.9500
C73 C74 1.390(6)
C73 C81 1.531(6)
C74 C75 1.396(6)
C74 H74 0.9500
C75 C76 1.415(6)
C75 C77 1.538(6)
C77 C80 1.529(6)
C77 C79 1.539(7)
C77 C78 1.544(6)
C78 H78A 0.9800
C78 H78B 0.9800
C78 H78C 0.9800
C79 H79A 0.9800
C79 H79B 0.9800
C79 H79C 0.9800
C80 H80A 0.9800
C80 H80B 0.9800
C80 H80C 0.9800
C81 C84 1.515(8)
C81 C82 1.513(8)
C81 C83 1.527(8)
C82 H82A 0.9800
C82 H82B 0.9800
C82 H82C 0.9800
C83 H83A 0.9800
C83 H83B 0.9800
C83 H83C 0.9800
C84 H84A 0.9800
C84 H84B 0.9800
C84 H84C 0.9800
C85 C86 1.464(8)
C86 H86A 0.9800
C86 H86B 0.9800
C86 H86C 0.9800
C103 C108 1.397(6)
C103 C104 1.397(6)
C103 B1 1.641(7)
C106 C107 1.376(7)
C106 C105 1.384(7)
C106 H106 0.9500
C107 C108 1.395(7)
C107 H107 0.9500
C108 H108 0.9500
C109 C110 1.401(6)
C109 C114 1.402(6)
C109 B1 1.651(7)
C113 C112 1.388(7)
C113 C114 1.396(7)
C113 H113 0.9500
C112 C111 1.365(7)
C112 H112 0.9500
C94 C93 1.376(7)
C94 C95 1.389(7)
C94 H94 0.9500
C95 C96 1.382(7)
C95 H95 0.9500
C96 C91 1.413(6)
C96 H96 0.9500
C91 C92 1.394(6)
C91 B1 1.650(7)
C92 C93 1.391(7)
C92 H92 0.9500
C93 H93 0.9500
C97 C98 1.400(6)
C97 C102 1.409(6)
C97 B1 1.651(7)
C98 C99 1.388(6)
C98 H98 0.9500
C99 C100 1.394(7)
C99 H99 0.9500
C100 C101 1.370(7)
C100 H100 0.9500
C101 C102 1.400(6)
C101 H101 0.9500
C102 H102 0.9500
C111 C110 1.396(6)
C111 H111 0.9500
C110 H110 0.9500
C105 C104 1.399(6)
C105 H105 0.9500
C104 H104 0.9500
C124 C123 1.382(7)
C124 C125 1.381(7)
C124 H124 0.9500
C123 C122 1.388(6)
C123 H123 0.9500
C122 C121 1.401(6)
C122 H122 0.9500
C115 C116 1.405(6)
C115 C120 1.405(6)
C115 B2 1.649(7)
C120 C119 1.381(7)
C120 H15B 0.9500
C121 C126 1.396(7)
C121 B2 1.653(7)
C119 C118 1.393(7)
C119 H14B 0.9500
C118 C117 1.369(7)
C118 H118 0.9500
C130 C131 1.368(7)
C130 C129 1.383(7)
C130 H130 0.9500
C129 C128 1.393(7)
C129 H129 0.9500
C128 C127 1.405(6)
C128 H128 0.9500
C127 C132 1.402(6)
C127 B2 1.640(7)
C133 C134 1.388(7)
C133 C138 1.409(7)
C133 B2 1.654(7)
C138 C137 1.379(7)
C138 H138 0.9500
C137 C136 1.381(8)
C137 H137 0.9500
C136 C135 1.377(8)
C136 H136 0.9500
C135 C134 1.391(7)
C135 H135 0.9500
C134 H134 0.9500
C116 C117 1.390(7)
C116 H116 0.9500
C117 H117 0.9500
C125 C126 1.384(7)
C125 H125 0.9500
C126 H126 0.9500
C132 C131 1.390(6)
C132 H132 0.9500
C131 H131 0.9500
C114 H114 0.9500
C89 C90 1.453(9)
C90 H90A 0.9800
C90 H90B 0.9800
C90 H90C 0.9800
C67 H67A 0.9800
C67 H67B 0.9800
C67 H67C 0.9800
C68 H68A 0.9800
C68 H68B 0.9800
C68 H68C 0.9800
C69 H69A 0.9800
C69 H69B 0.9800
C69 H69C 0.9800
C67A H67D 0.9800
C67A H67E 0.9800
C67A H67F 0.9800
C68A H68D 0.9800
C68A H68E 0.9800
C68A H68F 0.9800
C69A H69D 0.9800
C69A H69E 0.9800
C69A H69F 0.9800
C7 H7A 0.9900
C7 H7B 0.9900
C8 H8A 0.9900
C8 H8B 0.9900
C12 H12A 0.9800
C12 H12B 0.9800
C12 H12C 0.9800
C7A H7A1 0.9900
C7A H7A2 0.9900
C8A H8A1 0.9900
C8A H8A2 0.9900
C12A H12D 0.9800
C12A H12E 0.9800
C12A H12F 0.9800
C20 C22 1.416(12)
C20 C21A 1.453(16)
C20 C23 1.582(12)
C20 C23A 1.611(15)
C20 C21 1.640(10)
C20 C22A 1.656(12)
C21 H21A 0.9800
C21 H21B 0.9800
C21 H21C 0.9800
C22 H22A 0.9800
C22 H22B 0.9800
C22 H22C 0.9800
C23 H23A 0.9800
C23 H23B 0.9800
C23 H23C 0.9800
C21A H21D 0.9800
C21A H21E 0.9800
C21A H21F 0.9800
C22A H22D 0.9800
C22A H22E 0.9800
C22A H22F 0.9800
C23A H23D 0.9800
C23A H23E 0.9800
C23A H23F 0.9800
C87 C88 1.456(12)
C88 H88A 0.9800
C88 H88B 0.9800
C88 H88C 0.9800
